data_7001897
loop_
_publ_author_name
'Petit, Sarah'
'Baril-Robert, Fran\,cois'
'Pilet, Guillaume'
'Reber, Christian'
'Luneau, Dominique'

_publ_section_title
;
 Luminescence spectroscopy of europium(III) and terbium(III) penta-,
 octa- and nonanuclear clusters with \b-diketonate ligands
;
_journal_issue 34
_journal_name_full 'Dalton Transactions'
_journal_page_first 6809
_journal_page_last 6815
_journal_paper_doi 10.1039/b822883c
_journal_year 2009
_chemical_formula_moiety 'C150 H115 Eu5 O25'
_chemical_formula_sum 'C150 H115 Eu5 O25'
_chemical_formula_weight 3077.3
_space_group_IT_number 14
_symmetry_cell_setting monoclinic
_symmetry_space_group_name_Hall '-P 2ybc'
_symmetry_space_group_name_H-M 'P 1 21/c 1'
_atom_sites_solution_hydrogens geom
_atom_sites_solution_primary direct
_cell_angle_alpha 90
_cell_angle_beta 101.051(2)
_cell_angle_gamma 90
_cell_formula_units_Z 4
_cell_length_a 22.0525(7)
_cell_length_b 17.3193(7)
_cell_length_c 35.4127(13)
_cell_measurement_reflns_used 14358
_cell_measurement_temperature 293
_cell_measurement_theta_max 24
_cell_measurement_theta_min 0
_cell_volume 13274.5(8)
_computing_cell_refinement 'DENZO/SCALEPACK (Otwinowski & Minor, 1997)'
_computing_data_collection 'COLLECT (Nonius, 1997-2001).'
_computing_data_reduction 'DENZO/SCALEPACK (Otwinowski & Minor, 1997)'
_computing_molecular_graphics 'CAMERON (Watkin et al., 1996)'
_computing_publication_material 'CRYSTALS (Betteridge et al., 2003)'
_computing_structure_refinement 'CRYSTALS (Betteridge et al., 2003)'
_computing_structure_solution 'SIR92 (Altomare et al., 1994)'
_diffrn_ambient_temperature 293
_diffrn_measured_fraction_theta_full 0.978
_diffrn_measured_fraction_theta_max 0.964
_diffrn_measurement_device_type 'Nonius KappaCCD'
_diffrn_measurement_method \w/2\q
_diffrn_radiation_monochromator graphite
_diffrn_radiation_type 'Mo K\a'
_diffrn_radiation_wavelength 0.71073
_diffrn_reflns_av_R_equivalents 0.051
_diffrn_reflns_limit_h_max 25
_diffrn_reflns_limit_h_min -25
_diffrn_reflns_limit_k_max 19
_diffrn_reflns_limit_k_min -18
_diffrn_reflns_limit_l_max 40
_diffrn_reflns_limit_l_min -40
_diffrn_reflns_number 32579
_diffrn_reflns_theta_full 18.070
_diffrn_reflns_theta_max 24.093
_diffrn_reflns_theta_min 0.941
_diffrn_standards_number 0
_exptl_absorpt_coefficient_mu 2.399
_exptl_absorpt_correction_T_max 0.9373
_exptl_absorpt_correction_T_min 0.9328
_exptl_absorpt_correction_type none
_exptl_crystal_colour colourless
_exptl_crystal_density_diffrn 1.540
_exptl_crystal_density_method 'not measured'
_exptl_crystal_description cubic
_exptl_crystal_F_000 6120
_exptl_crystal_size_max 0.03
_exptl_crystal_size_mid 0.03
_exptl_crystal_size_min 0.03
_refine_diff_density_max 1.28
_refine_diff_density_min -1.49
_refine_ls_extinction_method None
_refine_ls_goodness_of_fit_ref 1.0834
_refine_ls_hydrogen_treatment noref
_refine_ls_matrix_type full
_refine_ls_number_parameters 1621
_refine_ls_number_reflns 10326
_refine_ls_number_restraints 0
_refine_ls_R_factor_all 0.1112
_refine_ls_R_factor_gt 0.0585
_refine_ls_shift/su_max 0.000740
_refine_ls_structure_factor_coef F
_refine_ls_weighting_details
;
Method, part 1, Chebychev polynomial, (Watkin, 1994, Prince, 1982)
[weight] = 1.0/[A~0~*T~0~(x)+A~1~*T~1~(x) ... +A~n-1~]*T~n-1~(x)]
where A~i~ are the Chebychev coefficients listed below and x= Fcalc/Fmax
Method = Robust Weighting (Prince, 1982)
W = [weight] * [1-(deltaF/6*sigmaF)^2^]^2^
A~i~ are:
0.305 0.204 0.131
;
_refine_ls_weighting_scheme calc
_refine_ls_wR_factor_all 0.1141
_refine_ls_wR_factor_gt 0.0592
_refine_ls_wR_factor_ref 0.0569
_reflns_limit_h_max 24
_reflns_limit_h_min -25
_reflns_limit_k_max 19
_reflns_limit_k_min 0
_reflns_limit_l_max 40
_reflns_limit_l_min 0
_reflns_number_gt 11062
_reflns_number_total 20307
_reflns_threshold_expression I>2.0\s(I)
_cod_data_source_file b822883c.txt
_cod_data_source_block 6
_cod_depositor_comments
;
The following automatic conversions were performed:
'_symmetry_cell_setting' value 'Monoclinic' changed to 'monoclinic'
according to '/home/saulius/struct/CIF-dictionaries/cif_core.dic'
dictionary named 'cif_core.dic' version 2.4.1 from 2010-06-29.

Automatic conversion script
Id: cif_fix_enum 1527 2010-12-29 10:47:43Z saulius 
;
_cod_original_sg_symbol_H-M 'P 1 21/c 1 '
_cod_database_code 7001897

loop_
_symmetry_equiv_pos_as_xyz
x,y,z
-x,-y,-z
-x,y+1/2,-z+1/2
x,-y+1/2,z+1/2

loop_
_atom_site_label
_atom_site_type_symbol
_atom_site_fract_x
_atom_site_fract_y
_atom_site_fract_z
_atom_site_U_iso_or_equiv
_atom_site_occupancy
_atom_site_adp_type
_atom_site_refinement_flags_posn
_atom_site_refinement_flags_adp
_atom_site_refinement_flags_occupancy
_atom_site_disorder_assembly
_atom_site_disorder_group
_oxford_atom_site_special_shape
_atom_site_attached_hydrogens
Eu1 Eu 0.23992(3) 0.90080(4) 0.17632(2) 0.0424 1.0000 Uani . . . . . . .
Eu2 Eu 0.22652(3) 0.70259(4) 0.06932(2) 0.0436 1.0000 Uani . . . . . . .
Eu3 Eu 0.29439(3) 0.89543(3) 0.08521(2) 0.0432 1.0000 Uani . . . . . . .
Eu4 Eu 0.18108(3) 0.70579(4) 0.16194(2) 0.0434 1.0000 Uani . . . . . . .
Eu5 Eu 0.35620(3) 0.73798(3) 0.16104(2) 0.0444 1.0000 Uani . . . . . . .
O1 O 0.2128(3) 0.8084(4) 0.1184(2) 0.0415 1.0000 Uani . . . . . . .
O11 O 0.2649(4) 0.6624(4) 0.1331(3) 0.0440 1.0000 Uani . . . . . . .
O12 O 0.2697(4) 0.7709(4) 0.1926(3) 0.0444 1.0000 Uani . . . . . . .
O13 O 0.3229(4) 0.7654(5) 0.0933(3) 0.0508 1.0000 Uani . . . . . . .
O14 O 0.3297(3) 0.8764(4) 0.1513(2) 0.0386 1.0000 Uani . . . . . . .
O21 O 0.2855(4) 0.7035(4) 0.0196(3) 0.0464 1.0000 Uani . . . . . . .
C22 C 0.2816(6) 0.7416(8) -0.0108(4) 0.0513 1.0000 Uani . . . . . . .
C23 C 0.2372(6) 0.8024(8) -0.0225(4) 0.0509 1.0000 Uani . . . . . . .
C24 C 0.2057(6) 0.8421(7) 0.0011(4) 0.0473 1.0000 Uani . . . . . . .
O25 O 0.2151(4) 0.8269(4) 0.0395(3) 0.0453 1.0000 Uani . . . . . . .
C26 C 0.3266(6) 0.7257(8) -0.0356(4) 0.0498 1.0000 Uani . . . . . . .
C27 C 0.3547(7) 0.6541(8) -0.0331(5) 0.0588 1.0000 Uani . . . . . . .
C28 C 0.4014(7) 0.6403(9) -0.0532(4) 0.0656 1.0000 Uani . . . . . . .
C29 C 0.4228(7) 0.6973(11) -0.0749(5) 0.0737 1.0000 Uani . . . . . . .
C30 C 0.3935(7) 0.7683(9) -0.0785(5) 0.0631 1.0000 Uani . . . . . . .
C31 C 0.3462(6) 0.7828(8) -0.0580(4) 0.0554 1.0000 Uani . . . . . . .
C32 C 0.1626(6) 0.9052(7) -0.0121(4) 0.0460 1.0000 Uani . . . . . . .
C33 C 0.1594(6) 0.9411(8) -0.0463(4) 0.0500 1.0000 Uani . . . . . . .
C34 C 0.1206(6) 1.0041(8) -0.0573(4) 0.0556 1.0000 Uani . . . . . . .
C35 C 0.0830(6) 1.0304(8) -0.0327(5) 0.0561 1.0000 Uani . . . . . . .
C36 C 0.0847(6) 0.9953(8) 0.0021(4) 0.0553 1.0000 Uani . . . . . . .
C37 C 0.1235(6) 0.9324(8) 0.0126(4) 0.0545 1.0000 Uani . . . . . . .
O38 O 0.3724(4) 0.8749(5) 0.0499(3) 0.0496 1.0000 Uani . . . . . . .
C39 C 0.3901(6) 0.9054(8) 0.0216(4) 0.0523 1.0000 Uani . . . . . . .
C40 C 0.3618(6) 0.9676(8) 0.0007(5) 0.0580 1.0000 Uani . . . . . . .
C41 C 0.3076(7) 1.0023(8) 0.0066(4) 0.0543 1.0000 Uani . . . . . . .
O42 O 0.2794(4) 0.9815(5) 0.0342(3) 0.0512 1.0000 Uani . . . . . . .
C43 C 0.4475(7) 0.8687(8) 0.0109(5) 0.0597 1.0000 Uani . . . . . . .
C44 C 0.4668(6) 0.7991(9) 0.0253(5) 0.0665 1.0000 Uani . . . . . . .
C45 C 0.5181(8) 0.7625(10) 0.0183(5) 0.0770 1.0000 Uani . . . . . . .
C46 C 0.5520(8) 0.7980(13) -0.0053(7) 0.0921 1.0000 Uani . . . . . . .
C47 C 0.5347(8) 0.8682(13) -0.0200(5) 0.0814 1.0000 Uani . . . . . . .
C48 C 0.4806(7) 0.9070(9) -0.0132(5) 0.0638 1.0000 Uani . . . . . . .
C49 C 0.2772(6) 1.0668(7) -0.0177(4) 0.0525 1.0000 Uani . . . . . . .
C50 C 0.2889(8) 1.0822(10) -0.0548(6) 0.0832 1.0000 Uani . . . . . . .
C51 C 0.2573(10) 1.1421(11) -0.0753(6) 0.0871 1.0000 Uani . . . . . . .
C52 C 0.2169(9) 1.1861(10) -0.0619(6) 0.0839 1.0000 Uani . . . . . . .
C53 C 0.2037(7) 1.1718(9) -0.0269(6) 0.0769 1.0000 Uani . . . . . . .
C54 C 0.2337(7) 1.1122(8) -0.0049(5) 0.0617 1.0000 Uani . . . . . . .
O55 O 0.2335(4) 0.5717(5) 0.0612(3) 0.0522 1.0000 Uani . . . . . . .
C56 C 0.2190(7) 0.5260(7) 0.0318(4) 0.0564 1.0000 Uani . . . . . . .
C57 C 0.1826(7) 0.5480(7) -0.0035(4) 0.0514 1.0000 Uani . . . . . . .
C58 C 0.1489(6) 0.6169(7) -0.0108(4) 0.0519 1.0000 Uani . . . . . . .
O59 O 0.1537(4) 0.6727(4) 0.0130(3) 0.0466 1.0000 Uani . . . . . . .
C60 C 0.1058(6) 0.6281(8) -0.0486(4) 0.0509 1.0000 Uani . . . . . . .
C61 C 0.0851(7) 0.7013(9) -0.0591(5) 0.0659 1.0000 Uani . . . . . . .
C62 C 0.0484(7) 0.7136(10) -0.0949(5) 0.0754 1.0000 Uani . . . . . . .
C63 C 0.0287(7) 0.6538(9) -0.1199(5) 0.0622 1.0000 Uani . . . . . . .
C64 C 0.0476(7) 0.5801(8) -0.1084(4) 0.0645 1.0000 Uani . . . . . . .
C65 C 0.0868(6) 0.5665(8) -0.0738(4) 0.0558 1.0000 Uani . . . . . . .
C66 C 0.2446(6) 0.4461(7) 0.0366(5) 0.0527 1.0000 Uani . . . . . . .
C67 C 0.2533(7) 0.4127(8) 0.0723(5) 0.0638 1.0000 Uani . . . . . . .
C68 C 0.2729(8) 0.3364(9) 0.0789(5) 0.0720 1.0000 Uani . . . . . . .
C69 C 0.2878(8) 0.2954(10) 0.0485(7) 0.0885 1.0000 Uani . . . . . . .
C70 C 0.2817(8) 0.3291(10) 0.0124(6) 0.0805 1.0000 Uani . . . . . . .
C72 C 0.2599(7) 0.4031(8) 0.0066(5) 0.0658 1.0000 Uani . . . . . . .
O73 O 0.1322(3) 0.6783(4) 0.0960(3) 0.0411 1.0000 Uani . . . . . . .
C74 C 0.0934(6) 0.6219(7) 0.0858(4) 0.0507 1.0000 Uani . . . . . . .
C75 C 0.0976(6) 0.5479(8) 0.1008(5) 0.0623 1.0000 Uani . . . . . . .
C76 C 0.1443(6) 0.5246(7) 0.1341(4) 0.0466 1.0000 Uani . . . . . . .
O77 O 0.1773(4) 0.5708(5) 0.1557(3) 0.0471 1.0000 Uani . . . . . . .
C78 C 0.0385(6) 0.6419(8) 0.0553(5) 0.0594 1.0000 Uani . . . . . . .
C79 C -0.0002(7) 0.5859(8) 0.0354(5) 0.0732 1.0000 Uani . . . . . . .
C80 C -0.0522(8) 0.6069(11) 0.0073(5) 0.0807 1.0000 Uani . . . . . . .
C82 C -0.0653(7) 0.6829(11) 0.0000(5) 0.0751 1.0000 Uani . . . . . . .
C83 C -0.0281(9) 0.7379(10) 0.0196(5) 0.0861 1.0000 Uani . . . . . . .
C84 C 0.0256(8) 0.7184(8) 0.0477(5) 0.0701 1.0000 Uani . . . . . . .
C85 C 0.1522(6) 0.4404(7) 0.1423(5) 0.0561 1.0000 Uani . . . . . . .
C86 C 0.1215(6) 0.3824(7) 0.1205(5) 0.0664 1.0000 Uani . . . . . . .
C87 C 0.1328(7) 0.3057(8) 0.1304(6) 0.0867 1.0000 Uani . . . . . . .
C88 C 0.1760(9) 0.2844(8) 0.1612(6) 0.0869 1.0000 Uani . . . . . . .
C89 C 0.2077(9) 0.3411(10) 0.1831(6) 0.0965 1.0000 Uani . . . . . . .
C90 C 0.1957(9) 0.4188(8) 0.1745(6) 0.0855 1.0000 Uani . . . . . . .
O91 O 0.1856(4) 0.6781(5) 0.2266(3) 0.0525 1.0000 Uani . . . . . . .
C92 C 0.1523(7) 0.6447(7) 0.2460(4) 0.0561 1.0000 Uani . . . . . . .
C93 C 0.0885(7) 0.6254(8) 0.2311(5) 0.0612 1.0000 Uani . . . . . . .
C94 C 0.0571(6) 0.6405(8) 0.1939(5) 0.0524 1.0000 Uani . . . . . . .
O95 O 0.0808(4) 0.6772(5) 0.1688(3) 0.0517 1.0000 Uani . . . . . . .
C96 C -0.0092(7) 0.6155(8) 0.1802(5) 0.0611 1.0000 Uani . . . . . . .
C97 C -0.0402(6) 0.6357(8) 0.1437(5) 0.0582 1.0000 Uani . . . . . . .
C98 C -0.1007(8) 0.6153(9) 0.1304(6) 0.0811 1.0000 Uani . . . . . . .
C99 C -0.1300(8) 0.5712(10) 0.1545(7) 0.0877 1.0000 Uani . . . . . . .
C100 C -0.1003(10) 0.5497(13) 0.1901(6) 0.0979 1.0000 Uani . . . . . . .
C101 C -0.0404(8) 0.5707(11) 0.2037(6) 0.0860 1.0000 Uani . . . . . . .
C102 C 0.1784(7) 0.6296(8) 0.2873(5) 0.0602 1.0000 Uani . . . . . . .
C103 C 0.2326(8) 0.6677(9) 0.3037(5) 0.0659 1.0000 Uani . . . . . . .
C104 C 0.2592(8) 0.6542(10) 0.3428(5) 0.0744 1.0000 Uani . . . . . . .
C105 C 0.2365(9) 0.5989(13) 0.3629(6) 0.0906 1.0000 Uani . . . . . . .
C106 C 0.1840(9) 0.5604(12) 0.3465(5) 0.0840 1.0000 Uani . . . . . . .
C107 C 0.1542(7) 0.5734(10) 0.3085(5) 0.0734 1.0000 Uani . . . . . . .
O108 O 0.3618(4) 0.6297(5) 0.2029(2) 0.0481 1.0000 Uani . . . . . . .
C109 C 0.3638(6) 0.5576(7) 0.1962(4) 0.0509 1.0000 Uani . . . . . . .
C110 C 0.3753(7) 0.5248(8) 0.1621(5) 0.0598 1.0000 Uani . . . . . . .
C111 C 0.3969(6) 0.5649(8) 0.1329(4) 0.0496 1.0000 Uani . . . . . . .
O112 O 0.4037(4) 0.6382(5) 0.1328(3) 0.0552 1.0000 Uani . . . . . . .
C113 C 0.3497(7) 0.5049(8) 0.2273(4) 0.0586 1.0000 Uani . . . . . . .
C114 C 0.3121(8) 0.5313(9) 0.2512(5) 0.0732 1.0000 Uani . . . . . . .
C115 C 0.2956(8) 0.4825(11) 0.2801(5) 0.0802 1.0000 Uani . . . . . . .
C116 C 0.3219(9) 0.4099(10) 0.2837(6) 0.0870 1.0000 Uani . . . . . . .
C117 C 0.3616(7) 0.3841(9) 0.2608(5) 0.0664 1.0000 Uani . . . . . . .
C118 C 0.3746(7) 0.4309(8) 0.2324(4) 0.0554 1.0000 Uani . . . . . . .
C119 C 0.4127(6) 0.5226(8) 0.0995(4) 0.0577 1.0000 Uani . . . . . . .
C120 C 0.4115(6) 0.4441(8) 0.0959(5) 0.0617 1.0000 Uani . . . . . . .
C121 C 0.4260(8) 0.4044(9) 0.0655(5) 0.0706 1.0000 Uani . . . . . . .
C122 C 0.4430(9) 0.4461(11) 0.0364(5) 0.0818 1.0000 Uani . . . . . . .
C123 C 0.4455(9) 0.5252(12) 0.0385(6) 0.0973 1.0000 Uani . . . . . . .
C124 C 0.4309(9) 0.5640(9) 0.0705(5) 0.0794 1.0000 Uani . . . . . . .
O125 O 0.4011(4) 0.7872(5) 0.2217(3) 0.0514 1.0000 Uani . . . . . . .
C126 C 0.4336(6) 0.8474(7) 0.2325(4) 0.0488 1.0000 Uani . . . . . . .
C127 C 0.4690(6) 0.8861(7) 0.2087(4) 0.0474 1.0000 Uani . . . . . . .
C128 C 0.4749(5) 0.8617(7) 0.1714(4) 0.0438 1.0000 Uani . . . . . . .
O129 O 0.4503(3) 0.8016(5) 0.1548(3) 0.0459 1.0000 Uani . . . . . . .
C130 C 0.4341(6) 0.8744(7) 0.2719(4) 0.0463 1.0000 Uani . . . . . . .
C131 C 0.4620(6) 0.9406(8) 0.2879(4) 0.0528 1.0000 Uani . . . . . . .
C132 C 0.4594(7) 0.9655(8) 0.3241(5) 0.0602 1.0000 Uani . . . . . . .
C133 C 0.4265(7) 0.9218(10) 0.3461(4) 0.0603 1.0000 Uani . . . . . . .
C134 C 0.3961(7) 0.8539(9) 0.3310(5) 0.0670 1.0000 Uani . . . . . . .
C135 C 0.4010(7) 0.8311(9) 0.2943(4) 0.0598 1.0000 Uani . . . . . . .
C136 C 0.5150(6) 0.9086(8) 0.1501(4) 0.0515 1.0000 Uani . . . . . . .
C137 C 0.5274(9) 0.8799(12) 0.1174(6) 0.1015 1.0000 Uani . . . . . . .
C138 C 0.5648(10) 0.9234(13) 0.0967(5) 0.1072 1.0000 Uani . . . . . . .
C139 C 0.5869(8) 0.9945(11) 0.1083(5) 0.0841 1.0000 Uani . . . . . . .
C140 C 0.5748(9) 1.0206(9) 0.1414(6) 0.0834 1.0000 Uani . . . . . . .
C141 C 0.5382(9) 0.9804(9) 0.1620(6) 0.0828 1.0000 Uani . . . . . . .
O142 O 0.2319(4) 0.8809(5) 0.2412(3) 0.0508 1.0000 Uani . . . . . . .
C143 C 0.1872(6) 0.8756(8) 0.2582(4) 0.0526 1.0000 Uani . . . . . . .
C144 C 0.1241(6) 0.8663(8) 0.2381(4) 0.0480 1.0000 Uani . . . . . . .
C145 C 0.1039(6) 0.8515(7) 0.1995(4) 0.0473 1.0000 Uani . . . . . . .
O146 O 0.1427(4) 0.8370(5) 0.1760(3) 0.0477 1.0000 Uani . . . . . . .
C147 C 0.2014(7) 0.8799(9) 0.3014(4) 0.0583 1.0000 Uani . . . . . . .
C148 C 0.2514(8) 0.9206(11) 0.3191(5) 0.0781 1.0000 Uani . . . . . . .
C149 C 0.2656(8) 0.9287(14) 0.3574(6) 0.0968 1.0000 Uani . . . . . . .
C150 C 0.2309(11) 0.8878(18) 0.3795(6) 0.1148 1.0000 Uani . . . . . . .
C151 C 0.1815(11) 0.8445(14) 0.3638(6) 0.1024 1.0000 Uani . . . . . . .
C152 C 0.1655(8) 0.8389(11) 0.3222(5) 0.0832 1.0000 Uani . . . . . . .
C153 C 0.0385(6) 0.8547(7) 0.1812(5) 0.0522 1.0000 Uani . . . . . . .
C154 C 0.0185(6) 0.8335(8) 0.1433(5) 0.0558 1.0000 Uani . . . . . . .
C155 C -0.0431(8) 0.8375(8) 0.1259(5) 0.0676 1.0000 Uani . . . . . . .
C156 C -0.0863(8) 0.8605(10) 0.1472(6) 0.0755 1.0000 Uani . . . . . . .
C157 C -0.0698(8) 0.8828(11) 0.1849(6) 0.0873 1.0000 Uani . . . . . . .
C158 C -0.0053(7) 0.8800(10) 0.2022(5) 0.0728 1.0000 Uani . . . . . . .
O159 O 0.3414(4) 1.0134(5) 0.1118(3) 0.0521 1.0000 Uani . . . . . . .
C160 C 0.3190(6) 1.0778(7) 0.1166(4) 0.0484 1.0000 Uani . . . . . . .
C161 C 0.2521(6) 1.0932(6) 0.1100(4) 0.0433 1.0000 Uani . . . . . . .
C162 C 0.2083(5) 1.0393(7) 0.1066(4) 0.0416 1.0000 Uani . . . . . . .
O163 O 0.2198(4) 0.9644(5) 0.1125(3) 0.0496 1.0000 Uani . . . . . . .
C164 C 0.3609(6) 1.1430(7) 0.1300(4) 0.0504 1.0000 Uani . . . . . . .
C165 C 0.4221(7) 1.1411(8) 0.1242(5) 0.0615 1.0000 Uani . . . . . . .
C166 C 0.4628(7) 1.2002(10) 0.1363(5) 0.0704 1.0000 Uani . . . . . . .
C167 C 0.4442(8) 1.2604(9) 0.1581(5) 0.0730 1.0000 Uani . . . . . . .
C168 C 0.3840(8) 1.2621(9) 0.1649(5) 0.0758 1.0000 Uani . . . . . . .
C169 C 0.3435(7) 1.2046(8) 0.1510(4) 0.0570 1.0000 Uani . . . . . . .
C170 C 0.1422(6) 1.0607(7) 0.0967(4) 0.0477 1.0000 Uani . . . . . . .
C171 C 0.1210(7) 1.1303(8) 0.0781(5) 0.0612 1.0000 Uani . . . . . . .
C172 C 0.0595(7) 1.1479(7) 0.0699(5) 0.0696 1.0000 Uani . . . . . . .
C173 C 0.0164(6) 1.0966(8) 0.0781(4) 0.0529 1.0000 Uani . . . . . . .
C174 C 0.0353(6) 1.0282(7) 0.0967(4) 0.0520 1.0000 Uani . . . . . . .
C175 C 0.0973(5) 1.0099(7) 0.1050(4) 0.0463 1.0000 Uani . . . . . . .
O176 O 0.1792(4) 1.0050(4) 0.1886(2) 0.0465 1.0000 Uani . . . . . . .
C177 C 0.1896(6) 1.0662(7) 0.2095(4) 0.0465 1.0000 Uani . . . . . . .
C178 C 0.2475(7) 1.0921(7) 0.2271(4) 0.0551 1.0000 Uani . . . . . . .
C179 C 0.3021(7) 1.0574(8) 0.2227(4) 0.0544 1.0000 Uani . . . . . . .
O180 O 0.3077(4) 0.9962(5) 0.2028(3) 0.0494 1.0000 Uani . . . . . . .
C182 C 0.1318(7) 1.1114(8) 0.2116(5) 0.0591 1.0000 Uani . . . . . . .
C183 C 0.0757(7) 1.0900(10) 0.1928(5) 0.0715 1.0000 Uani . . . . . . .
C184 C 0.0236(8) 1.1325(13) 0.1925(6) 0.0910 1.0000 Uani . . . . . . .
C185 C 0.0255(11) 1.1958(13) 0.2148(8) 0.1108 1.0000 Uani . . . . . . .
C186 C 0.0788(13) 1.2193(11) 0.2354(11) 0.1546 1.0000 Uani . . . . . . .
C187 C 0.1338(9) 1.1776(11) 0.2351(7) 0.1042 1.0000 Uani . . . . . . .
C188 C 0.3639(7) 1.0949(7) 0.2410(5) 0.0586 1.0000 Uani . . . . . . .
C189 C 0.4141(7) 1.0861(7) 0.2230(5) 0.0639 1.0000 Uani . . . . . . .
C190 C 0.4704(9) 1.1210(10) 0.2378(6) 0.0868 1.0000 Uani . . . . . . .
C191 C 0.4758(9) 1.1645(10) 0.2702(8) 0.0960 1.0000 Uani . . . . . . .
C192 C 0.4277(10) 1.1732(9) 0.2887(5) 0.0821 1.0000 Uani . . . . . . .
C193 C 0.3706(8) 1.1394(8) 0.2749(5) 0.0754 1.0000 Uani . . . . . . .
H231 H 0.2278 0.8169 -0.0507 0.0623 1.0000 Uiso . . . . . . .
H271 H 0.3407 0.6116 -0.0169 0.0692 1.0000 Uiso . . . . . . .
H281 H 0.4208 0.5869 -0.0526 0.0805 1.0000 Uiso . . . . . . .
H291 H 0.4595 0.6867 -0.0874 0.0861 1.0000 Uiso . . . . . . .
H301 H 0.4074 0.8099 -0.0958 0.0804 1.0000 Uiso . . . . . . .
H311 H 0.3257 0.8363 -0.0599 0.0686 1.0000 Uiso . . . . . . .
H331 H 0.1865 0.9210 -0.0645 0.0613 1.0000 Uiso . . . . . . .
H341 H 0.1193 1.0315 -0.0832 0.0655 1.0000 Uiso . . . . . . .
H351 H 0.0547 1.0754 -0.0406 0.0622 1.0000 Uiso . . . . . . .
H361 H 0.0572 1.0159 0.0198 0.0655 1.0000 Uiso . . . . . . .
H371 H 0.1245 0.9045 0.0381 0.0643 1.0000 Uiso . . . . . . .
H401 H 0.3817 0.9882 -0.0211 0.0730 1.0000 Uiso . . . . . . .
H441 H 0.4393 0.7711 0.0413 0.0810 1.0000 Uiso . . . . . . .
H451 H 0.5316 0.7103 0.0309 0.0957 1.0000 Uiso . . . . . . .
H461 H 0.5884 0.7728 -0.0136 0.1042 1.0000 Uiso . . . . . . .
H471 H 0.5610 0.8945 -0.0371 0.0976 1.0000 Uiso . . . . . . .
H481 H 0.4677 0.9587 -0.0251 0.0804 1.0000 Uiso . . . . . . .
H501 H 0.3197 1.0505 -0.0659 0.0965 1.0000 Uiso . . . . . . .
H511 H 0.2643 1.1522 -0.1025 0.1044 1.0000 Uiso . . . . . . .
H521 H 0.1971 1.2304 -0.0780 0.0920 1.0000 Uiso . . . . . . .
H531 H 0.1720 1.2044 -0.0171 0.0864 1.0000 Uiso . . . . . . .
H541 H 0.2238 1.1009 0.0217 0.0752 1.0000 Uiso . . . . . . .
H571 H 0.1798 0.5106 -0.0260 0.0611 1.0000 Uiso . . . . . . .
H611 H 0.0967 0.7468 -0.0406 0.0805 1.0000 Uiso . . . . . . .
H621 H 0.0353 0.7681 -0.1036 0.0855 1.0000 Uiso . . . . . . .
H631 H 0.0006 0.6642 -0.1466 0.0779 1.0000 Uiso . . . . . . .
H641 H 0.0321 0.5350 -0.1263 0.0762 1.0000 Uiso . . . . . . .
H651 H 0.1023 0.5119 -0.0663 0.0666 1.0000 Uiso . . . . . . .
H671 H 0.2451 0.4454 0.0949 0.0734 1.0000 Uiso . . . . . . .
H681 H 0.2755 0.3112 0.1053 0.0832 1.0000 Uiso . . . . . . .
H691 H 0.3033 0.2400 0.0526 0.1025 1.0000 Uiso . . . . . . .
H701 H 0.2935 0.2993 -0.0106 0.0982 1.0000 Uiso . . . . . . .
H721 H 0.2536 0.4271 -0.0205 0.0822 1.0000 Uiso . . . . . . .
H751 H 0.0661 0.5079 0.0890 0.0704 1.0000 Uiso . . . . . . .
H791 H 0.0092 0.5290 0.0411 0.0878 1.0000 Uiso . . . . . . .
H801 H -0.0785 0.5653 -0.0076 0.0963 1.0000 Uiso . . . . . . .
H821 H -0.1027 0.7004 -0.0204 0.0874 1.0000 Uiso . . . . . . .
H831 H -0.0390 0.7935 0.0145 0.0979 1.0000 Uiso . . . . . . .
H841 H 0.0541 0.7605 0.0605 0.0858 1.0000 Uiso . . . . . . .
H861 H 0.0878 0.3963 0.0978 0.0824 1.0000 Uiso . . . . . . .
H871 H 0.1101 0.2646 0.1127 0.0976 1.0000 Uiso . . . . . . .
H881 H 0.1843 0.2278 0.1679 0.1010 1.0000 Uiso . . . . . . .
H891 H 0.2423 0.3270 0.2061 0.1092 1.0000 Uiso . . . . . . .
H901 H 0.2186 0.4602 0.1915 0.0965 1.0000 Uiso . . . . . . .
H931 H 0.0636 0.5993 0.2491 0.0774 1.0000 Uiso . . . . . . .
H971 H -0.0159 0.6675 0.1271 0.0670 1.0000 Uiso . . . . . . .
H981 H -0.1229 0.6305 0.1028 0.0980 1.0000 Uiso . . . . . . .
H991 H -0.1755 0.5571 0.1453 0.1092 1.0000 Uiso . . . . . . .
H1001 H -0.1223 0.5146 0.2067 0.1109 1.0000 Uiso . . . . . . .
H1011 H -0.0171 0.5561 0.2306 0.0995 1.0000 Uiso . . . . . . .
H1031 H 0.2526 0.7045 0.2871 0.0755 1.0000 Uiso . . . . . . .
H1041 H 0.2951 0.6881 0.3562 0.0892 1.0000 Uiso . . . . . . .
H1051 H 0.2589 0.5860 0.3905 0.1091 1.0000 Uiso . . . . . . .
H1061 H 0.1655 0.5209 0.3631 0.0985 1.0000 Uiso . . . . . . .
H1071 H 0.1157 0.5439 0.2965 0.0933 1.0000 Uiso . . . . . . .
H1101 H 0.3687 0.4675 0.1586 0.0710 1.0000 Uiso . . . . . . .
H1141 H 0.2973 0.5868 0.2493 0.0858 1.0000 Uiso . . . . . . .
H1151 H 0.2641 0.5000 0.2962 0.0963 1.0000 Uiso . . . . . . .
H1161 H 0.3111 0.3740 0.3043 0.0974 1.0000 Uiso . . . . . . .
H1171 H 0.3811 0.3307 0.2651 0.0772 1.0000 Uiso . . . . . . .
H1181 H 0.4025 0.4124 0.2146 0.0633 1.0000 Uiso . . . . . . .
H1201 H 0.3991 0.4134 0.1178 0.0735 1.0000 Uiso . . . . . . .
H1211 H 0.4243 0.3453 0.0648 0.0821 1.0000 Uiso . . . . . . .
H1221 H 0.4520 0.4173 0.0130 0.0997 1.0000 Uiso . . . . . . .
H1231 H 0.4589 0.5570 0.0168 0.1108 1.0000 Uiso . . . . . . .
H1241 H 0.4345 0.6225 0.0723 0.0913 1.0000 Uiso . . . . . . .
H1271 H 0.4917 0.9348 0.2195 0.0560 1.0000 Uiso . . . . . . .
H1311 H 0.4856 0.9727 0.2714 0.0639 1.0000 Uiso . . . . . . .
H1321 H 0.4816 1.0145 0.3343 0.0714 1.0000 Uiso . . . . . . .
H1331 H 0.4257 0.9386 0.3736 0.0694 1.0000 Uiso . . . . . . .
H1341 H 0.3690 0.8238 0.3465 0.0837 1.0000 Uiso . . . . . . .
H1351 H 0.3793 0.7815 0.2835 0.0758 1.0000 Uiso . . . . . . .
H1371 H 0.5134 0.8256 0.1078 0.1270 1.0000 Uiso . . . . . . .
H1381 H 0.5772 0.8995 0.0728 0.1272 1.0000 Uiso . . . . . . .
H1391 H 0.6094 1.0279 0.0922 0.1088 1.0000 Uiso . . . . . . .
H1401 H 0.5932 1.0715 0.1512 0.0967 1.0000 Uiso . . . . . . .
H1411 H 0.5279 1.0042 0.1867 0.1031 1.0000 Uiso . . . . . . .
H1441 H 0.0902 0.8703 0.2538 0.0583 1.0000 Uiso . . . . . . .
H1481 H 0.2782 0.9477 0.3017 0.0963 1.0000 Uiso . . . . . . .
H1491 H 0.3012 0.9652 0.3701 0.1130 1.0000 Uiso . . . . . . .
H1501 H 0.2431 0.8896 0.4088 0.1307 1.0000 Uiso . . . . . . .
H1511 H 0.1562 0.8172 0.3813 0.1231 1.0000 Uiso . . . . . . .
H1521 H 0.1295 0.8055 0.3092 0.1064 1.0000 Uiso . . . . . . .
H1541 H 0.0505 0.8131 0.1285 0.0654 1.0000 Uiso . . . . . . .
H1551 H -0.0564 0.8225 0.0972 0.0832 1.0000 Uiso . . . . . . .
H1561 H -0.1316 0.8616 0.1339 0.0900 1.0000 Uiso . . . . . . .
H1571 H -0.1025 0.8984 0.2003 0.1105 1.0000 Uiso . . . . . . .
H1581 H 0.0093 0.8985 0.2298 0.0862 1.0000 Uiso . . . . . . .
H1611 H 0.2387 1.1487 0.1077 0.0483 1.0000 Uiso . . . . . . .
H1651 H 0.4361 1.0950 0.1101 0.0754 1.0000 Uiso . . . . . . .
H1661 H 0.5054 1.2012 0.1295 0.0866 1.0000 Uiso . . . . . . .
H1671 H 0.4742 1.3024 0.1692 0.0860 1.0000 Uiso . . . . . . .
H1681 H 0.3700 1.3070 0.1804 0.0849 1.0000 Uiso . . . . . . .
H1691 H 0.2997 1.2058 0.1564 0.0674 1.0000 Uiso . . . . . . .
H1711 H 0.1525 1.1673 0.0705 0.0751 1.0000 Uiso . . . . . . .
H1721 H 0.0458 1.1994 0.0576 0.0774 1.0000 Uiso . . . . . . .
H1731 H -0.0290 1.1099 0.0707 0.0608 1.0000 Uiso . . . . . . .
H1741 H 0.0037 0.9919 0.1046 0.0653 1.0000 Uiso . . . . . . .
H1751 H 0.1105 0.9584 0.1172 0.0583 1.0000 Uiso . . . . . . .
H1781 H 0.2502 1.1399 0.2441 0.0650 1.0000 Uiso . . . . . . .
H1891 H 0.4102 1.0535 0.1984 0.0721 1.0000 Uiso . . . . . . .
H1901 H 0.5081 1.1159 0.2242 0.0976 1.0000 Uiso . . . . . . .
H1911 H 0.5165 1.1905 0.2816 0.1011 1.0000 Uiso . . . . . . .
H1921 H 0.4322 1.2060 0.3134 0.0923 1.0000 Uiso . . . . . . .
H1931 H 0.3331 1.1461 0.2882 0.0871 1.0000 Uiso . . . . . . .
H1821 H 0.0722 1.0400 0.1778 0.0874 1.0000 Uiso . . . . . . .
H1822 H -0.0161 1.1161 0.1759 0.1105 1.0000 Uiso . . . . . . .
H1823 H -0.0141 1.2240 0.2158 0.1325 1.0000 Uiso . . . . . . .
H1824 H 0.0790 1.2670 0.2512 0.1886 1.0000 Uiso . . . . . . .
H1825 H 0.1732 1.1953 0.2517 0.1270 1.0000 Uiso . . . . . . .
H131 H 0.3556 0.7512 0.0779 0.0592 1.0000 Uiso . . . . . . .
H111 H 0.2717 0.6051 0.1354 0.0518 1.0000 Uiso . . . . . . .
H121 H 0.2796 0.7618 0.2214 0.0531 1.0000 Uiso . . . . . . .
H141 H 0.3650 0.9118 0.1625 0.0458 1.0000 Uiso . . . . . . .
H11 H 0.1706 0.8285 0.1059 0.0479 1.0000 Uiso . . . . . . .

loop_
_atom_site_aniso_label
_atom_site_aniso_U_11
_atom_site_aniso_U_22
_atom_site_aniso_U_33
_atom_site_aniso_U_23
_atom_site_aniso_U_13
_atom_site_aniso_U_12
Eu1 0.0343(4) 0.0322(3) 0.0582(5) -0.0024(3) 0.0022(3) -0.0013(3)
Eu2 0.0419(4) 0.0310(3) 0.0550(5) -0.0012(3) 0.0020(3) -0.0010(3)
Eu3 0.0379(4) 0.0308(3) 0.0584(5) 0.0002(3) 0.0030(3) 0.0012(3)
Eu4 0.0385(4) 0.0318(3) 0.0574(5) -0.0005(3) 0.0027(3) -0.0035(3)
Eu5 0.0377(4) 0.0323(3) 0.0598(4) 0.0007(3) 0.0007(3) 0.0018(3)
O1 0.037(5) 0.033(4) 0.051(5) -0.002(4) 0.002(4) -0.004(4)
O11 0.041(5) 0.030(4) 0.061(6) 0.003(4) 0.009(4) 0.000(4)
O12 0.040(5) 0.033(4) 0.062(6) -0.005(4) 0.017(4) -0.009(4)
O13 0.048(5) 0.041(5) 0.062(6) -0.001(4) 0.005(5) 0.000(4)
O14 0.033(4) 0.026(4) 0.056(6) -0.001(4) 0.004(4) -0.003(3)
O21 0.050(5) 0.029(4) 0.058(6) 0.000(4) 0.003(5) 0.000(4)
C22 0.032(7) 0.051(8) 0.069(10) -0.005(8) 0.003(7) -0.011(6)
C23 0.033(7) 0.056(8) 0.060(9) -0.002(7) 0.001(7) -0.003(6)
C24 0.040(8) 0.035(7) 0.064(10) -0.011(7) 0.004(7) -0.009(6)
O25 0.045(5) 0.037(5) 0.056(6) -0.006(4) 0.014(5) 0.000(4)
C26 0.045(8) 0.059(9) 0.047(8) -0.011(7) 0.014(7) -0.008(6)
C27 0.053(9) 0.049(8) 0.072(11) -0.018(7) 0.004(8) -0.001(7)
C28 0.071(11) 0.073(10) 0.055(10) -0.001(8) 0.018(9) 0.027(9)
C29 0.058(10) 0.108(14) 0.059(10) -0.014(10) 0.022(8) 0.010(10)
C30 0.050(9) 0.072(10) 0.071(10) -0.006(8) 0.020(8) 0.001(8)
C31 0.042(8) 0.064(9) 0.061(9) 0.001(7) 0.012(7) 0.009(7)
C32 0.038(7) 0.042(7) 0.055(9) -0.004(7) 0.002(7) -0.013(6)
C33 0.036(7) 0.056(8) 0.057(10) 0.001(7) 0.005(7) -0.002(6)
C34 0.030(7) 0.058(8) 0.072(10) 0.015(8) -0.008(7) -0.008(6)
C35 0.029(8) 0.046(8) 0.082(12) -0.013(8) -0.017(8) 0.006(6)
C36 0.044(8) 0.054(8) 0.060(10) -0.010(7) -0.011(7) 0.008(7)
C37 0.043(8) 0.050(8) 0.067(10) 0.003(7) 0.001(7) 0.002(6)
O38 0.049(6) 0.049(5) 0.055(6) 0.001(5) 0.017(5) 0.002(4)
C39 0.050(8) 0.046(8) 0.055(9) -0.017(7) -0.005(7) 0.005(7)
C40 0.044(8) 0.051(8) 0.077(11) 0.002(8) 0.008(8) 0.006(7)
C41 0.052(9) 0.048(8) 0.060(10) 0.009(7) 0.002(8) -0.007(7)
O42 0.042(5) 0.052(5) 0.059(6) -0.006(5) 0.009(5) 0.007(4)
C43 0.060(10) 0.050(8) 0.069(10) -0.005(7) 0.012(8) -0.010(7)
C44 0.047(9) 0.061(9) 0.093(12) -0.020(9) 0.019(8) 0.000(7)
C45 0.070(11) 0.074(11) 0.092(13) -0.003(10) 0.027(10) 0.016(9)
C46 0.048(10) 0.105(15) 0.123(17) -0.037(14) 0.016(11) 0.014(10)
C47 0.066(12) 0.115(15) 0.063(11) -0.028(11) 0.011(9) -0.028(11)
C48 0.048(9) 0.076(10) 0.071(11) -0.016(9) 0.019(8) -0.015(8)
C49 0.044(8) 0.038(7) 0.067(10) 0.011(7) -0.009(7) -0.004(6)
C50 0.084(13) 0.072(11) 0.086(14) 0.018(10) 0.000(11) -0.005(9)
C51 0.102(15) 0.076(12) 0.081(13) 0.026(10) 0.015(12) -0.007(11)
C52 0.085(13) 0.055(10) 0.099(15) 0.028(10) -0.013(12) -0.005(9)
C53 0.059(10) 0.050(9) 0.112(15) 0.005(10) -0.009(11) 0.004(8)
C54 0.048(9) 0.049(8) 0.075(11) 0.009(8) -0.021(8) -0.004(7)
O55 0.054(6) 0.034(5) 0.062(6) 0.000(4) -0.006(5) -0.005(4)
C56 0.067(10) 0.031(7) 0.070(11) -0.003(7) 0.010(8) -0.007(6)
C57 0.065(9) 0.041(7) 0.047(9) 0.001(6) 0.008(7) 0.005(7)
C58 0.027(7) 0.041(8) 0.079(11) -0.005(7) -0.010(7) -0.014(5)
O59 0.044(5) 0.035(5) 0.056(6) -0.010(4) -0.003(4) -0.007(4)
C60 0.039(8) 0.048(8) 0.063(10) -0.001(7) 0.005(7) 0.003(6)
C61 0.063(10) 0.060(9) 0.074(11) -0.002(8) 0.013(9) 0.010(8)
C62 0.067(11) 0.076(11) 0.075(12) -0.008(9) -0.010(9) 0.020(9)
C63 0.048(9) 0.067(10) 0.068(11) -0.005(8) 0.002(8) 0.006(7)
C64 0.071(10) 0.058(9) 0.057(10) -0.009(7) -0.009(8) -0.010(8)
C65 0.053(9) 0.049(8) 0.060(10) -0.001(7) 0.000(8) -0.016(7)
C66 0.039(8) 0.038(7) 0.072(11) -0.003(7) -0.010(7) 0.001(6)
C67 0.065(10) 0.043(8) 0.080(12) -0.008(8) 0.006(9) -0.016(7)
C68 0.082(12) 0.058(10) 0.076(12) 0.009(9) 0.013(10) -0.006(8)
C69 0.073(12) 0.050(9) 0.129(18) -0.022(11) -0.014(12) 0.007(9)
C70 0.073(12) 0.058(10) 0.109(16) -0.015(10) 0.012(11) 0.004(9)
C72 0.055(9) 0.049(8) 0.088(12) -0.012(8) -0.001(8) 0.002(7)
O73 0.022(4) 0.038(5) 0.062(6) -0.003(4) 0.006(4) -0.005(3)
C74 0.054(9) 0.044(8) 0.053(9) -0.006(7) 0.007(7) -0.006(6)
C75 0.042(8) 0.042(8) 0.091(12) -0.015(8) -0.018(8) -0.012(6)
C76 0.036(7) 0.033(7) 0.066(10) -0.010(6) -0.003(7) -0.002(6)
O77 0.042(5) 0.038(5) 0.060(6) 0.003(4) 0.005(5) -0.003(4)
C78 0.044(9) 0.063(9) 0.072(11) 0.000(8) 0.013(8) -0.006(7)
C79 0.064(10) 0.049(9) 0.102(13) 0.011(8) 0.005(10) -0.020(8)
C80 0.069(11) 0.089(13) 0.075(12) 0.011(10) -0.012(10) -0.028(10)
C82 0.061(10) 0.086(13) 0.072(11) -0.004(10) -0.004(9) 0.006(9)
C83 0.108(14) 0.066(10) 0.074(12) -0.012(9) -0.010(11) 0.036(10)
C84 0.078(11) 0.050(9) 0.077(11) 0.002(8) 0.001(9) 0.018(8)
C85 0.041(8) 0.037(7) 0.088(12) 0.001(7) 0.007(8) -0.004(6)
C86 0.041(8) 0.037(8) 0.116(14) -0.006(8) 0.001(9) -0.002(6)
C87 0.057(10) 0.040(8) 0.153(18) -0.019(10) -0.007(11) -0.003(8)
C88 0.088(13) 0.034(8) 0.133(17) 0.010(9) 0.006(13) -0.004(8)
C89 0.105(15) 0.053(10) 0.111(16) 0.022(10) -0.031(12) 0.004(10)
C90 0.105(14) 0.032(8) 0.107(15) 0.002(8) -0.010(12) -0.008(8)
O91 0.051(6) 0.047(5) 0.058(6) 0.011(5) 0.007(5) -0.007(4)
C92 0.074(11) 0.037(7) 0.056(9) 0.004(7) 0.008(8) 0.002(7)
C93 0.050(9) 0.064(9) 0.071(11) -0.011(8) 0.013(8) -0.021(7)
C94 0.041(8) 0.046(8) 0.072(11) -0.017(7) 0.012(8) -0.013(6)
O95 0.034(5) 0.047(5) 0.075(7) 0.009(5) 0.012(5) 0.005(4)
C96 0.047(9) 0.051(8) 0.085(12) -0.019(8) 0.011(8) -0.014(7)
C97 0.041(8) 0.044(8) 0.080(11) -0.007(7) -0.011(8) 0.002(6)
C98 0.061(11) 0.052(9) 0.118(15) -0.009(10) -0.014(11) 0.002(8)
C99 0.060(11) 0.058(10) 0.15(2) -0.031(12) 0.037(13) -0.030(8)
C100 0.089(15) 0.132(18) 0.078(14) -0.006(13) 0.028(12) -0.043(13)
C101 0.057(11) 0.097(13) 0.100(15) -0.005(11) 0.006(10) -0.038(10)
C102 0.060(10) 0.053(8) 0.069(11) 0.001(8) 0.016(8) 0.005(7)
C103 0.081(12) 0.057(9) 0.059(11) -0.009(8) 0.012(9) -0.004(8)
C104 0.082(12) 0.070(11) 0.069(12) -0.014(9) 0.006(10) -0.008(9)
C105 0.085(14) 0.109(15) 0.082(14) 0.016(12) 0.025(11) 0.010(12)
C106 0.082(13) 0.110(15) 0.059(12) 0.014(10) 0.010(10) -0.012(11)
C107 0.059(10) 0.095(12) 0.067(11) 0.018(9) 0.014(9) -0.010(9)
O108 0.053(6) 0.035(5) 0.051(6) 0.004(4) -0.003(5) 0.010(4)
C109 0.041(8) 0.036(7) 0.072(10) 0.011(7) 0.000(7) 0.010(6)
C110 0.060(10) 0.043(8) 0.075(11) -0.007(8) 0.009(9) 0.005(7)
C111 0.034(7) 0.052(9) 0.057(9) -0.005(7) -0.003(7) 0.011(6)
O112 0.055(6) 0.037(5) 0.073(7) 0.012(5) 0.012(5) 0.014(4)
C113 0.065(10) 0.043(8) 0.067(10) -0.003(7) 0.012(8) -0.002(7)
C114 0.084(12) 0.049(9) 0.086(13) 0.007(9) 0.015(10) 0.013(8)
C115 0.086(13) 0.086(12) 0.076(12) 0.011(10) 0.035(10) 0.018(10)
C116 0.091(13) 0.067(11) 0.101(15) 0.033(10) 0.016(12) 0.010(10)
C117 0.054(10) 0.058(9) 0.079(12) 0.013(9) -0.006(9) 0.014(7)
C118 0.057(9) 0.044(7) 0.059(9) 0.013(7) -0.005(7) 0.009(7)
C119 0.049(9) 0.055(9) 0.070(11) 0.001(8) 0.013(8) 0.015(7)
C120 0.045(9) 0.057(9) 0.082(12) -0.010(8) 0.010(8) 0.010(7)
C121 0.071(11) 0.057(9) 0.077(12) -0.018(9) -0.001(9) 0.017(8)
C122 0.093(14) 0.089(13) 0.060(11) -0.009(10) 0.004(10) 0.042(11)
C123 0.114(16) 0.113(16) 0.079(14) 0.035(12) 0.053(12) 0.052(13)
C124 0.106(14) 0.061(10) 0.084(13) 0.023(9) 0.051(11) 0.034(9)
O125 0.051(5) 0.045(5) 0.055(6) -0.007(4) 0.002(5) -0.013(4)
C126 0.029(7) 0.039(7) 0.071(10) 0.000(7) -0.008(7) 0.007(6)
C127 0.031(7) 0.046(7) 0.055(9) 0.005(7) -0.017(7) 0.000(6)
C128 0.028(7) 0.047(8) 0.056(9) 0.009(7) 0.006(6) 0.014(6)
O129 0.028(4) 0.045(5) 0.060(6) 0.001(5) -0.004(4) 0.002(4)
C130 0.044(8) 0.038(7) 0.055(9) 0.001(6) 0.005(7) -0.002(6)
C131 0.038(8) 0.059(9) 0.054(10) 0.009(7) -0.008(7) 0.004(6)
C132 0.062(10) 0.054(8) 0.060(10) -0.004(8) -0.001(8) 0.011(7)
C133 0.045(8) 0.090(11) 0.045(9) 0.002(8) 0.004(7) 0.009(8)
C134 0.057(10) 0.073(11) 0.076(12) -0.006(9) 0.024(9) -0.009(8)
C135 0.053(9) 0.065(9) 0.060(10) 0.008(8) 0.007(8) 0.013(7)
C136 0.031(7) 0.060(9) 0.058(9) 0.010(7) -0.007(7) 0.010(6)
C137 0.107(15) 0.127(17) 0.080(13) -0.037(12) 0.043(12) -0.066(13)
C138 0.130(17) 0.132(17) 0.072(13) -0.045(12) 0.049(12) -0.084(14)
C139 0.085(13) 0.106(14) 0.070(12) -0.012(11) 0.038(10) -0.020(11)
C140 0.090(13) 0.058(10) 0.106(15) 0.007(10) 0.027(12) -0.024(9)
C141 0.100(13) 0.045(9) 0.115(15) -0.002(9) 0.050(12) -0.002(9)
O142 0.041(5) 0.054(5) 0.061(6) 0.000(5) 0.018(5) 0.000(4)
C143 0.034(8) 0.053(8) 0.070(10) 0.015(7) 0.008(7) 0.009(6)
C144 0.036(8) 0.058(8) 0.052(9) 0.003(7) 0.013(7) 0.002(6)
C145 0.034(8) 0.040(7) 0.064(10) -0.009(7) 0.003(7) -0.006(6)
O146 0.036(5) 0.043(5) 0.062(6) -0.002(4) 0.001(5) 0.001(4)
C147 0.062(10) 0.070(10) 0.042(9) -0.001(7) 0.008(8) 0.026(8)
C148 0.057(11) 0.107(14) 0.066(12) -0.014(10) 0.000(9) 0.026(10)
C149 0.052(11) 0.18(2) 0.059(12) -0.027(13) 0.002(10) 0.021(12)
C150 0.065(13) 0.21(3) 0.068(14) 0.005(16) 0.004(12) 0.071(16)
C151 0.091(16) 0.145(19) 0.082(15) 0.034(14) 0.041(13) 0.042(14)
C152 0.085(13) 0.103(13) 0.066(12) 0.035(10) 0.025(10) 0.040(11)
C153 0.031(7) 0.031(7) 0.087(11) -0.006(7) -0.008(8) 0.000(5)
C154 0.033(8) 0.054(8) 0.075(11) -0.008(8) -0.005(8) -0.008(6)
C155 0.068(11) 0.046(8) 0.082(12) 0.013(8) -0.001(10) 0.002(7)
C156 0.059(11) 0.067(10) 0.098(15) -0.002(10) 0.008(10) 0.002(8)
C157 0.057(11) 0.097(14) 0.115(17) 0.002(12) 0.034(11) 0.015(9)
C158 0.034(9) 0.095(12) 0.088(13) 0.005(10) 0.007(8) -0.002(8)
O159 0.047(5) 0.040(5) 0.068(6) 0.007(4) 0.005(5) 0.000(4)
C160 0.051(8) 0.030(7) 0.055(9) 0.017(6) -0.011(7) 0.007(6)
C161 0.045(7) 0.027(6) 0.054(8) 0.003(6) -0.001(6) 0.008(6)
C162 0.028(7) 0.036(7) 0.056(9) -0.006(6) -0.006(6) 0.006(5)
O163 0.034(5) 0.035(5) 0.078(7) 0.003(4) 0.006(5) 0.002(4)
C164 0.057(9) 0.034(7) 0.054(9) 0.010(6) -0.005(7) 0.001(6)
C165 0.053(9) 0.044(8) 0.089(12) 0.002(8) 0.019(9) -0.005(7)
C166 0.059(10) 0.074(10) 0.079(11) -0.005(9) 0.013(9) -0.022(8)
C167 0.070(11) 0.046(8) 0.090(12) -0.002(8) -0.015(9) -0.004(8)
C168 0.064(10) 0.048(8) 0.109(14) -0.005(9) 0.000(10) -0.007(8)
C169 0.064(9) 0.040(7) 0.059(9) 0.000(7) -0.010(7) -0.009(7)
C170 0.053(8) 0.037(7) 0.050(9) -0.012(6) 0.003(7) 0.009(6)
C171 0.050(9) 0.049(8) 0.077(11) 0.006(8) -0.005(8) 0.004(7)
C172 0.050(9) 0.034(7) 0.108(14) 0.000(8) -0.025(9) 0.013(7)
C173 0.031(7) 0.050(8) 0.071(10) -0.017(7) -0.006(7) 0.008(6)
C174 0.045(8) 0.040(7) 0.072(10) -0.005(7) 0.014(7) -0.004(6)
C175 0.027(7) 0.036(7) 0.073(10) -0.012(7) 0.004(7) 0.000(5)
O176 0.048(5) 0.033(5) 0.057(6) -0.004(4) 0.006(5) 0.000(4)
C177 0.046(8) 0.037(7) 0.054(9) 0.004(6) 0.006(7) -0.001(6)
C178 0.056(9) 0.040(7) 0.066(10) -0.004(7) 0.003(8) 0.003(7)
C179 0.054(9) 0.050(8) 0.055(9) -0.002(7) 0.000(7) -0.022(7)
O180 0.051(6) 0.033(5) 0.061(6) -0.003(4) 0.004(5) -0.008(4)
C182 0.053(9) 0.044(8) 0.086(11) 0.000(8) 0.028(8) 0.010(7)
C183 0.039(9) 0.100(13) 0.074(11) 0.004(10) 0.009(8) 0.022(9)
C184 0.062(12) 0.131(17) 0.082(13) 0.027(12) 0.018(10) 0.052(12)
C185 0.090(16) 0.073(13) 0.19(2) 0.021(15) 0.066(17) 0.023(12)
C186 0.122(19) 0.053(12) 0.33(4) -0.041(17) 0.14(3) -0.002(12)
C187 0.079(13) 0.078(12) 0.16(2) -0.040(13) 0.046(14) -0.008(10)
C188 0.049(9) 0.035(7) 0.080(11) 0.003(7) -0.016(8) 0.001(6)
C189 0.049(9) 0.041(8) 0.088(12) 0.017(7) -0.022(9) -0.010(7)
C190 0.087(14) 0.051(10) 0.105(15) 0.023(10) -0.023(12) -0.020(9)
C191 0.062(12) 0.054(10) 0.15(2) 0.032(12) -0.023(14) -0.016(9)
C192 0.095(14) 0.051(9) 0.082(13) -0.017(9) -0.030(12) -0.015(9)
C193 0.088(12) 0.042(8) 0.083(12) -0.003(8) -0.016(10) 0.002(8)

loop_
_atom_type_symbol
_atom_type_scat_dispersion_real
_atom_type_scat_dispersion_imag
_atom_type_scat_Cromer_Mann_a1
_atom_type_scat_Cromer_Mann_b1
_atom_type_scat_Cromer_Mann_a2
_atom_type_scat_Cromer_Mann_b2
_atom_type_scat_Cromer_Mann_a3
_atom_type_scat_Cromer_Mann_b3
_atom_type_scat_Cromer_Mann_a4
_atom_type_scat_Cromer_Mann_b4
_atom_type_scat_Cromer_Mann_c
_atom_type_scat_source
C 0.0033 0.0016 2.3100 20.8439 1.0200 10.2075 1.5886 0.5687 0.8650 51.6512 0.2156 'International Tables Vol C 4.2.6.8 and 6.1.1.4'
H 0.0000 0.0000 0.4930 10.5109 0.3229 26.1257 0.1402 3.1424 0.0408 57.7998 0.0030 'International Tables Vol C 4.2.6.8 and 6.1.1.4'
Eu -0.1578 3.6682 24.6274 2.3879 19.0886 0.1942 13.7603 13.7546 2.9227 123.1740 2.5745 'International Tables Vol C 4.2.6.8 and 6.1.1.4'
O 0.0106 0.0060 3.0485 13.2771 2.2868 5.7011 1.5463 0.3239 0.8670 32.9089 0.2508 'International Tables Vol C 4.2.6.8 and 6.1.1.4'

loop_
_geom_angle_atom_site_label_1
_geom_angle_site_symmetry_1
_geom_angle_atom_site_label_2
_geom_angle_site_symmetry_2
_geom_angle_atom_site_label_3
_geom_angle_site_symmetry_3
_geom_angle
_geom_angle_publ_flag
O1 . Eu1 . O12 . 67.6(3) yes
O1 . Eu1 . O14 . 70.9(3) yes
O12 . Eu1 . O14 . 73.1(3) yes
O1 . Eu1 . O142 . 129.3(3) yes
O12 . Eu1 . O142 . 72.3(3) yes
O14 . Eu1 . O142 . 124.4(3) yes
O1 . Eu1 . O146 . 69.0(3) yes
O12 . Eu1 . O146 . 76.8(3) yes
O14 . Eu1 . O146 . 136.6(3) yes
O142 . Eu1 . O146 . 72.9(3) yes
O1 . Eu1 . O163 . 64.9(3) yes
O12 . Eu1 . O163 . 129.3(3) yes
O14 . Eu1 . O163 . 75.7(3) yes
O142 . Eu1 . O163 . 156.7(3) yes
O146 . Eu1 . O163 . 101.3(3) yes
O1 . Eu1 . O176 . 124.9(3) yes
O12 . Eu1 . O176 . 145.6(3) yes
O14 . Eu1 . O176 . 139.5(3) yes
O142 . Eu1 . O176 . 77.3(3) yes
O146 . Eu1 . O176 . 79.3(3) yes
O1 . Eu1 . O180 . 143.3(3) yes
O12 . Eu1 . O180 . 116.8(3) yes
O14 . Eu1 . O180 . 75.8(3) yes
O142 . Eu1 . O180 . 82.7(3) yes
O146 . Eu1 . O180 . 146.9(3) yes
O163 . Eu1 . O176 . 79.5(3) yes
O163 . Eu1 . O180 . 92.3(3) yes
O176 . Eu1 . O180 . 73.8(3) yes
O1 . Eu2 . O11 . 68.4(3) yes
O1 . Eu2 . O13 . 69.5(3) yes
O11 . Eu2 . O13 . 70.4(3) yes
O1 . Eu2 . O21 . 130.1(3) yes
O11 . Eu2 . O21 . 124.3(3) yes
O13 . Eu2 . O21 . 71.7(3) yes
O1 . Eu2 . O25 . 69.0(3) yes
O11 . Eu2 . O25 . 132.6(3) yes
O13 . Eu2 . O25 . 76.1(3) yes
O21 . Eu2 . O25 . 72.2(3) yes
O1 . Eu2 . O55 . 143.6(3) yes
O11 . Eu2 . O55 . 79.0(3) yes
O13 . Eu2 . O55 . 114.7(3) yes
O21 . Eu2 . O55 . 81.6(3) yes
O25 . Eu2 . O55 . 147.0(3) yes
O1 . Eu2 . O59 . 125.1(3) yes
O11 . Eu2 . O59 . 143.4(3) yes
O13 . Eu2 . O59 . 144.3(3) yes
O21 . Eu2 . O59 . 75.9(3) yes
O25 . Eu2 . O59 . 80.1(3) yes
O1 . Eu2 . O73 . 69.5(3) yes
O11 . Eu2 . O73 . 76.0(3) yes
O13 . Eu2 . O73 . 134.0(3) yes
O21 . Eu2 . O73 . 154.1(3) yes
O25 . Eu2 . O73 . 107.2(3) yes
O55 . Eu2 . O59 . 74.2(3) yes
O55 . Eu2 . O73 . 87.8(3) yes
O59 . Eu2 . O73 . 78.5(3) yes
O1 . Eu3 . O13 . 66.9(3) yes
O1 . Eu3 . O14 . 67.6(2) yes
O13 . Eu3 . O14 . 73.3(3) yes
O1 . Eu3 . O25 . 65.0(3) yes
O13 . Eu3 . O25 . 75.9(3) yes
O14 . Eu3 . O25 . 130.6(3) yes
O1 . Eu3 . O38 . 138.3(3) yes
O13 . Eu3 . O38 . 73.2(3) yes
O14 . Eu3 . O38 . 112.0(3) yes
O25 . Eu3 . O38 . 94.4(3) yes
O1 . Eu3 . O42 . 132.2(3) yes
O13 . Eu3 . O42 . 135.2(3) yes
O14 . Eu3 . O42 . 147.1(3) yes
O25 . Eu3 . O42 . 79.6(3) yes
O38 . Eu3 . O42 . 72.0(3) yes
O1 . Eu3 . O159 . 124.2(3) yes
O13 . Eu3 . O159 . 133.2(3) yes
O14 . Eu3 . O159 . 72.0(3) yes
O25 . Eu3 . O159 . 150.6(3) yes
O38 . Eu3 . O159 . 91.9(3) yes
O1 . Eu3 . O163 . 63.1(3) yes
O13 . Eu3 . O163 . 128.6(3) yes
O14 . Eu3 . O163 . 77.8(3) yes
O25 . Eu3 . O163 . 92.9(3) yes
O38 . Eu3 . O163 . 158.2(3) yes
O42 . Eu3 . O159 . 75.2(3) yes
O42 . Eu3 . O163 . 89.2(3) yes
O159 . Eu3 . O163 . 72.2(3) yes
O1 . Eu4 . O11 . 68.7(3) yes
O1 . Eu4 . O12 . 69.0(3) yes
O11 . Eu4 . O12 . 72.8(3) yes
O1 . Eu4 . O73 . 71.0(3) yes
O11 . Eu4 . O73 . 76.4(3) yes
O12 . Eu4 . O73 . 136.1(3) yes
O1 . Eu4 . O77 . 130.5(3) yes
O11 . Eu4 . O77 . 70.3(3) yes
O12 . Eu4 . O77 . 122.4(3) yes
O73 . Eu4 . O77 . 73.3(3) yes
O1 . Eu4 . O91 . 141.2(3) yes
O11 . Eu4 . O91 . 117.6(3) yes
O12 . Eu4 . O91 . 76.6(3) yes
O73 . Eu4 . O91 . 146.7(3) yes
O77 . Eu4 . O91 . 83.2(3) yes
O1 . Eu4 . O95 . 126.3(3) yes
O11 . Eu4 . O95 . 143.5(3) yes
O12 . Eu4 . O95 . 141.5(3) yes
O73 . Eu4 . O95 . 78.6(3) yes
O77 . Eu4 . O95 . 77.3(3) yes
O1 . Eu4 . O146 . 68.2(3) yes
O11 . Eu4 . O146 . 133.3(3) yes
O12 . Eu4 . O146 . 75.8(3) yes
O73 . Eu4 . O146 . 105.3(3) yes
O77 . Eu4 . O146 . 156.0(3) yes
O91 . Eu4 . O95 . 73.4(3) yes
O91 . Eu4 . O146 . 86.8(3) yes
O95 . Eu4 . O146 . 79.0(3) yes
O11 . Eu5 . O12 . 70.0(3) yes
O11 . Eu5 . O13 . 68.6(3) yes
O12 . Eu5 . O13 . 107.0(3) yes
O11 . Eu5 . O14 . 107.9(2) yes
O12 . Eu5 . O14 . 69.9(3) yes
O13 . Eu5 . O14 . 69.7(3) yes
O11 . Eu5 . O108 . 76.7(3) yes
O12 . Eu5 . O108 . 81.5(3) yes
O13 . Eu5 . O108 . 137.9(3) yes
O14 . Eu5 . O108 . 146.4(3) yes
O11 . Eu5 . O112 . 80.4(3) yes
O12 . Eu5 . O112 . 144.7(3) yes
O13 . Eu5 . O112 . 78.2(3) yes
O14 . Eu5 . O112 . 140.1(3) yes
O108 . Eu5 . O112 . 73.2(3) yes
O11 . Eu5 . O125 . 137.3(3) yes
O12 . Eu5 . O125 . 74.1(3) yes
O13 . Eu5 . O125 . 146.3(3) yes
O14 . Eu5 . O125 . 79.8(3) yes
O108 . Eu5 . O125 . 75.8(3) yes
O11 . Eu5 . O129 . 150.3(3) yes
O12 . Eu5 . O129 . 134.2(3) yes
O13 . Eu5 . O129 . 85.5(3) yes
O14 . Eu5 . O129 . 74.2(3) yes
O108 . Eu5 . O129 . 118.6(3) yes
O112 . Eu5 . O125 . 121.0(3) yes
O112 . Eu5 . O129 . 80.4(3) yes
O125 . Eu5 . O129 . 72.4(3) yes
Eu3 . O1 . Eu2 . 86.1(2) yes
Eu3 . O1 . Eu1 . 86.0(2) yes
Eu2 . O1 . Eu1 . 159.3(3) yes
Eu3 . O1 . Eu4 . 156.1(3) yes
Eu2 . O1 . Eu4 . 89.6(2) yes
Eu1 . O1 . Eu4 . 90.0(3) yes
Eu3 . O1 . H11 . 104.1 no
Eu2 . O1 . H11 . 99.6 no
Eu1 . O1 . H11 . 100.8 no
Eu4 . O1 . H11 . 99.8 no
Eu5 . O11 . Eu4 . 107.6(3) yes
Eu5 . O11 . Eu2 . 110.2(3) yes
Eu4 . O11 . Eu2 . 98.7(3) yes
Eu5 . O11 . H111 . 113.5 no
Eu4 . O11 . H111 . 113.1 no
Eu2 . O11 . H111 . 112.8 no
Eu5 . O12 . Eu1 . 108.1(3) yes
Eu5 . O12 . Eu4 . 109.2(3) yes
Eu1 . O12 . Eu4 . 100.1(3) yes
Eu5 . O12 . H121 . 112.7 no
Eu1 . O12 . H121 . 112.8 no
Eu4 . O12 . H121 . 113.1 no
Eu5 . O13 . Eu2 . 110.0(3) yes
Eu5 . O13 . Eu3 . 109.5(3) yes
Eu2 . O13 . Eu3 . 101.2(3) yes
Eu5 . O13 . H131 . 111.9 no
Eu2 . O13 . H131 . 111.9 no
Eu3 . O13 . H131 . 111.8 no
Eu5 . O14 . Eu1 . 108.3(3) yes
Eu5 . O14 . Eu3 . 107.5(3) yes
Eu1 . O14 . Eu3 . 102.0(3) yes
Eu5 . O14 . H141 . 112.9 no
Eu1 . O14 . H141 . 112.5 no
Eu3 . O14 . H141 . 113.0 no
Eu2 . O21 . C22 . 133.0(8) yes
O21 . C22 . C23 . 124.2(13) yes
O21 . C22 . C26 . 118.1(12) yes
C23 . C22 . C26 . 117.6(13) yes
C22 . C23 . C24 . 126.0(13) yes
C22 . C23 . H231 . 117.5 no
C24 . C23 . H231 . 116.5 no
C23 . C24 . O25 . 120.9(12) yes
C23 . C24 . C32 . 123.6(14) yes
O25 . C24 . C32 . 115.4(12) yes
C24 . O25 . Eu3 . 121.2(7) yes
C24 . O25 . Eu2 . 126.8(7) yes
Eu3 . O25 . Eu2 . 98.2(3) yes
C22 . C26 . C27 . 118.4(13) yes
C22 . C26 . C31 . 121.9(13) yes
C27 . C26 . C31 . 119.3(13) yes
C26 . C27 . C28 . 119.6(14) yes
C26 . C27 . H271 . 120.3 no
C28 . C27 . H271 . 120.1 no
C27 . C28 . C29 . 121.9(14) yes
C27 . C28 . H281 . 120.0 no
C29 . C28 . H281 . 118.1 no
C28 . C29 . C30 . 118.7(14) yes
C28 . C29 . H291 . 120.0 no
C30 . C29 . H291 . 121.3 no
C29 . C30 . C31 . 119.4(14) yes
C29 . C30 . H301 . 119.3 no
C31 . C30 . H301 . 121.3 no
C30 . C31 . C26 . 120.9(13) yes
C30 . C31 . H311 . 119.2 no
C26 . C31 . H311 . 119.9 no
C24 . C32 . C33 . 123.3(13) yes
C24 . C32 . C37 . 118.9(13) yes
C33 . C32 . C37 . 117.8(13) yes
C32 . C33 . C34 . 122.1(14) yes
C32 . C33 . H331 . 118.2 no
C34 . C33 . H331 . 119.6 no
C33 . C34 . C35 . 119.5(13) yes
C33 . C34 . H341 . 121.3 no
C35 . C34 . H341 . 119.2 no
C34 . C35 . C36 . 120.0(12) yes
C34 . C35 . H351 . 119.6 no
C36 . C35 . H351 . 120.3 no
C35 . C36 . C37 . 119.8(14) yes
C35 . C36 . H361 . 118.8 no
C37 . C36 . H361 . 121.4 no
C32 . C37 . C36 . 120.8(14) yes
C32 . C37 . H371 . 118.4 no
C36 . C37 . H371 . 120.8 no
Eu3 . O38 . C39 . 137.2(8) yes
O38 . C39 . C40 . 125.1(13) yes
O38 . C39 . C43 . 114.9(12) yes
C40 . C39 . C43 . 120.0(14) yes
C39 . C40 . C41 . 124.6(14) yes
C39 . C40 . H401 . 117.4 no
C41 . C40 . H401 . 118.0 no
C40 . C41 . O42 . 122.8(13) yes
C40 . C41 . C49 . 122.7(14) yes
O42 . C41 . C49 . 114.5(13) yes
C41 . O42 . Eu3 . 138.0(8) yes
C39 . C43 . C44 . 119.7(14) yes
C39 . C43 . C48 . 120.7(14) yes
C44 . C43 . C48 . 119.6(15) yes
C43 . C44 . C45 . 124.1(16) yes
C43 . C44 . H441 . 117.1 no
C45 . C44 . H441 . 118.7 no
C44 . C45 . C46 . 118.2(17) yes
C44 . C45 . H451 . 120.8 no
C46 . C45 . H451 . 120.9 no
C45 . C46 . C47 . 119.5(16) yes
C45 . C46 . H461 . 122.9 no
C47 . C46 . H461 . 117.5 no
C46 . C47 . C48 . 122.9(17) yes
C46 . C47 . H471 . 118.6 no
C48 . C47 . H471 . 118.5 no
C47 . C48 . C43 . 115.5(16) yes
C47 . C48 . H481 . 121.8 no
C43 . C48 . H481 . 122.7 no
C41 . C49 . C50 . 122.6(14) yes
C41 . C49 . C54 . 119.9(14) yes
C50 . C49 . C54 . 117.5(13) yes
C49 . C50 . C51 . 118.0(18) yes
C49 . C50 . H501 . 121.1 no
C51 . C50 . H501 . 120.9 no
C50 . C51 . C52 . 123.3(19) yes
C50 . C51 . H511 . 118.3 no
C52 . C51 . H511 . 118.3 no
C51 . C52 . C53 . 120.1(16) yes
C51 . C52 . H521 . 118.9 no
C53 . C52 . H521 . 121.0 no
C52 . C53 . C54 . 119.4(17) yes
C52 . C53 . H531 . 119.7 no
C54 . C53 . H531 . 120.9 no
C49 . C54 . C53 . 121.7(16) yes
C49 . C54 . H541 . 118.5 no
C53 . C54 . H541 . 119.8 no
Eu2 . O55 . C56 . 133.8(8) yes
O55 . C56 . C57 . 124.0(12) yes
O55 . C56 . C66 . 116.4(13) yes
C57 . C56 . C66 . 119.5(13) yes
C56 . C57 . C58 . 126.0(13) yes
C56 . C57 . H571 . 117.6 no
C58 . C57 . H571 . 116.4 no
C57 . C58 . O59 . 123.2(12) yes
C57 . C58 . C60 . 119.8(12) yes
O59 . C58 . C60 . 117.0(11) yes
C58 . O59 . Eu2 . 133.0(8) yes
C58 . C60 . C61 . 118.8(13) yes
C58 . C60 . C65 . 122.1(12) yes
C61 . C60 . C65 . 119.0(13) yes
C60 . C61 . C62 . 119.7(14) yes
C60 . C61 . H611 . 120.4 no
C62 . C61 . H611 . 119.9 no
C61 . C62 . C63 . 122.1(15) yes
C61 . C62 . H621 . 120.1 no
C63 . C62 . H621 . 117.8 no
C62 . C63 . C64 . 117.7(14) yes
C62 . C63 . H631 . 120.8 no
C64 . C63 . H631 . 121.5 no
C63 . C64 . C65 . 121.6(13) yes
C63 . C64 . H641 . 118.5 no
C65 . C64 . H641 . 119.9 no
C60 . C65 . C64 . 119.8(13) yes
C60 . C65 . H651 . 119.5 no
C64 . C65 . H651 . 120.7 no
C56 . C66 . C67 . 118.6(14) yes
C56 . C66 . C72 . 123.5(14) yes
C67 . C66 . C72 . 117.9(13) yes
C66 . C67 . C68 . 122.5(15) yes
C66 . C67 . H671 . 118.2 no
C68 . C67 . H671 . 119.4 no
C67 . C68 . C69 . 118.0(16) yes
C67 . C68 . H681 . 121.2 no
C69 . C68 . H681 . 120.8 no
C68 . C69 . C70 . 120.5(16) yes
C68 . C69 . H691 . 119.6 no
C70 . C69 . H691 . 119.9 no
C69 . C70 . C72 . 119.9(17) yes
C69 . C70 . H701 . 121.3 no
C72 . C70 . H701 . 118.8 no
C66 . C72 . C70 . 121.1(16) yes
C66 . C72 . H721 . 119.1 no
C70 . C72 . H721 . 119.8 no
Eu2 . O73 . Eu4 . 94.8(2) yes
Eu2 . O73 . C74 . 125.1(8) yes
Eu4 . O73 . C74 . 124.1(8) yes
O73 . C74 . C75 . 126.6(12) yes
O73 . C74 . C78 . 115.0(11) yes
C75 . C74 . C78 . 118.4(12) yes
C74 . C75 . C76 . 123.3(11) yes
C74 . C75 . H751 . 119.0 no
C76 . C75 . H751 . 117.7 no
C75 . C76 . O77 . 123.8(11) yes
C75 . C76 . C85 . 117.7(11) yes
O77 . C76 . C85 . 118.5(12) yes
C76 . O77 . Eu4 . 134.9(8) yes
C74 . C78 . C79 . 122.4(13) yes
C74 . C78 . C84 . 118.2(13) yes
C79 . C78 . C84 . 119.3(15) yes
C78 . C79 . C80 . 120.9(14) yes
C78 . C79 . H791 . 119.5 no
C80 . C79 . H791 . 119.6 no
C79 . C80 . C82 . 119.8(15) yes
C79 . C80 . H801 . 119.5 no
C82 . C80 . H801 . 120.7 no
C80 . C82 . C83 . 119.7(15) yes
C80 . C82 . H821 . 121.9 no
C83 . C82 . H821 . 118.4 no
C82 . C83 . C84 . 121.9(15) yes
C82 . C83 . H831 . 118.8 no
C84 . C83 . H831 . 119.3 no
C83 . C84 . C78 . 118.5(15) yes
C83 . C84 . H841 . 120.1 no
C78 . C84 . H841 . 121.4 no
C76 . C85 . C86 . 125.6(14) yes
C76 . C85 . C90 . 117.4(12) yes
C86 . C85 . C90 . 117.1(13) yes
C85 . C86 . C87 . 121.1(15) yes
C85 . C86 . H861 . 119.0 no
C87 . C86 . H861 . 119.8 no
C86 . C87 . C88 . 122.0(15) yes
C86 . C87 . H871 . 118.3 no
C88 . C87 . H871 . 119.6 no
C87 . C88 . C89 . 117.9(14) yes
C87 . C88 . H881 . 121.2 no
C89 . C88 . H881 . 120.9 no
C88 . C89 . C90 . 121.2(16) yes
C88 . C89 . H891 . 120.0 no
C90 . C89 . H891 . 118.8 no
C89 . C90 . C85 . 120.7(15) yes
C89 . C90 . H901 . 120.3 no
C85 . C90 . H901 . 119.0 no
Eu4 . O91 . C92 . 136.4(9) yes
O91 . C92 . C93 . 122.9(13) yes
O91 . C92 . C102 . 117.9(13) yes
C93 . C92 . C102 . 119.0(14) yes
C92 . C93 . C94 . 125.2(13) yes
C92 . C93 . H931 . 118.4 no
C94 . C93 . H931 . 116.4 no
C93 . C94 . O95 . 123.7(12) yes
C93 . C94 . C96 . 121.6(14) yes
O95 . C94 . C96 . 114.6(14) yes
C94 . O95 . Eu4 . 134.4(8) yes
C94 . C96 . C97 . 120.1(14) yes
C94 . C96 . C101 . 121.3(15) yes
C97 . C96 . C101 . 118.6(13) yes
C96 . C97 . C98 . 122.0(16) yes
C96 . C97 . H971 . 116.7 no
C98 . C97 . H971 . 121.4 no
C97 . C98 . C99 . 117.7(17) yes
C97 . C98 . H981 . 120.7 no
C99 . C98 . H981 . 121.5 no
C98 . C99 . C100 . 121.4(16) yes
C98 . C99 . H991 . 118.6 no
C100 . C99 . H991 . 119.9 no
C99 . C100 . C101 . 121.2(18) yes
C99 . C100 . H1001 . 119.9 no
C101 . C100 . H1001 . 118.8 no
C96 . C101 . C100 . 119.0(18) yes
C96 . C101 . H1011 . 118.0 no
C100 . C101 . H1011 . 123.0 no
C92 . C102 . C103 . 117.9(14) yes
C92 . C102 . C107 . 122.4(14) yes
C103 . C102 . C107 . 119.3(15) yes
C102 . C103 . C104 . 119.6(15) yes
C102 . C103 . H1031 . 118.9 no
C104 . C103 . H1031 . 121.5 no
C103 . C104 . C105 . 120.5(16) yes
C103 . C104 . H1041 . 119.7 no
C105 . C104 . H1041 . 119.7 no
C104 . C105 . C106 . 119.6(18) yes
C104 . C105 . H1051 . 119.7 no
C106 . C105 . H1051 . 120.7 no
C105 . C106 . C107 . 122.3(17) yes
C105 . C106 . H1061 . 118.4 no
C107 . C106 . H1061 . 119.3 no
C102 . C107 . C106 . 118.3(15) yes
C102 . C107 . H1071 . 120.1 no
C106 . C107 . H1071 . 121.7 no
Eu5 . O108 . C109 . 131.2(9) yes
O108 . C109 . C110 . 125.1(13) yes
O108 . C109 . C113 . 116.1(13) yes
C110 . C109 . C113 . 118.8(12) yes
C109 . C110 . C111 . 125.3(13) yes
C109 . C110 . H1101 . 117.4 no
C111 . C110 . H1101 . 117.2 no
C110 . C111 . O112 . 123.5(13) yes
C110 . C111 . C119 . 120.4(13) yes
O112 . C111 . C119 . 116.1(13) yes
C111 . O112 . Eu5 . 131.9(9) yes
C109 . C113 . C114 . 118.8(13) yes
C109 . C113 . C118 . 121.3(14) yes
C114 . C113 . C118 . 120.0(14) yes
C113 . C114 . C115 . 120.7(14) yes
C113 . C114 . H1141 . 120.1 no
C115 . C114 . H1141 . 119.1 no
C114 . C115 . C116 . 116.4(16) yes
C114 . C115 . H1151 . 121.1 no
C116 . C115 . H1151 . 122.4 no
C115 . C116 . C117 . 123.1(16) yes
C115 . C116 . H1161 . 117.9 no
C117 . C116 . H1161 . 119.0 no
C116 . C117 . C118 . 119.2(14) yes
C116 . C117 . H1171 . 120.5 no
C118 . C117 . H1171 . 120.3 no
C113 . C118 . C117 . 120.5(15) yes
C113 . C118 . H1181 . 118.8 no
C117 . C118 . H1181 . 120.7 no
C111 . C119 . C120 . 124.3(15) yes
C111 . C119 . C124 . 118.9(14) yes
C120 . C119 . C124 . 116.8(15) yes
C119 . C120 . C121 . 125.1(16) yes
C119 . C120 . H1201 . 116.7 no
C121 . C120 . H1201 . 118.3 no
C120 . C121 . C122 . 117.7(15) yes
C120 . C121 . H1211 . 120.8 no
C122 . C121 . H1211 . 121.5 no
C121 . C122 . C123 . 120.1(16) yes
C121 . C122 . H1221 . 118.6 no
C123 . C122 . H1221 . 121.2 no
C122 . C123 . C124 . 120.3(17) yes
C122 . C123 . H1231 . 120.5 no
C124 . C123 . H1231 . 119.2 no
C123 . C124 . C119 . 120.0(16) yes
C123 . C124 . H1241 . 119.7 no
C119 . C124 . H1241 . 120.3 no
Eu5 . O125 . C126 . 133.1(9) yes
O125 . C126 . C127 . 123.0(13) yes
O125 . C126 . C130 . 116.4(13) yes
C127 . C126 . C130 . 120.5(11) yes
C126 . C127 . C128 . 124.9(12) yes
C126 . C127 . H1271 . 117.1 no
C128 . C127 . H1271 . 118.0 no
C127 . C128 . O129 . 124.8(12) yes
C127 . C128 . C136 . 118.3(12) yes
O129 . C128 . C136 . 116.8(12) yes
C128 . O129 . Eu5 . 129.5(8) yes
C126 . C130 . C131 . 125.4(13) yes
C126 . C130 . C135 . 117.4(12) yes
C131 . C130 . C135 . 117.2(14) yes
C130 . C131 . C132 . 123.8(14) yes
C130 . C131 . H1311 . 117.2 no
C132 . C131 . H1311 . 119.0 no
C131 . C132 . C133 . 118.5(14) yes
C131 . C132 . H1321 . 119.8 no
C133 . C132 . H1321 . 121.7 no
C132 . C133 . C134 . 120.2(14) yes
C132 . C133 . H1331 . 119.3 no
C134 . C133 . H1331 . 120.5 no
C133 . C134 . C135 . 118.7(14) yes
C133 . C134 . H1341 . 120.3 no
C135 . C134 . H1341 . 121.0 no
C130 . C135 . C134 . 121.6(14) yes
C130 . C135 . H1351 . 119.8 no
C134 . C135 . H1351 . 118.5 no
C128 . C136 . C137 . 118.1(14) yes
C128 . C136 . C141 . 123.6(14) yes
C137 . C136 . C141 . 118.3(15) yes
C136 . C137 . C138 . 119.1(16) yes
C136 . C137 . H1371 . 121.9 no
C138 . C137 . H1371 . 118.8 no
C137 . C138 . C139 . 122.3(17) yes
C137 . C138 . H1381 . 119.0 no
C139 . C138 . H1381 . 118.7 no
C138 . C139 . C140 . 117.0(16) yes
C138 . C139 . H1391 . 122.5 no
C140 . C139 . H1391 . 120.4 no
C139 . C140 . C141 . 122.1(16) yes
C139 . C140 . H1401 . 117.8 no
C141 . C140 . H1401 . 120.1 no
C136 . C141 . C140 . 121.2(17) yes
C136 . C141 . H1411 . 119.2 no
C140 . C141 . H1411 . 119.6 no
Eu1 . O142 . C143 . 133.6(9) yes
O142 . C143 . C144 . 122.9(13) yes
O142 . C143 . C147 . 117.2(12) yes
C144 . C143 . C147 . 119.9(13) yes
C143 . C144 . C145 . 127.4(13) yes
C143 . C144 . H1441 . 117.5 no
C145 . C144 . H1441 . 115.1 no
C144 . C145 . O146 . 122.1(11) yes
C144 . C145 . C153 . 122.5(13) yes
O146 . C145 . C153 . 115.3(12) yes
C145 . O146 . Eu4 . 125.3(7) yes
C145 . O146 . Eu1 . 126.2(7) yes
Eu4 . O146 . Eu1 . 94.7(3) yes
C143 . C147 . C148 . 119.2(15) yes
C143 . C147 . C152 . 119.4(15) yes
C148 . C147 . C152 . 121.2(16) yes
C147 . C148 . C149 . 122.3(19) yes
C147 . C148 . H1481 . 117.6 no
C149 . C148 . H1481 . 120.1 no
C148 . C149 . C150 . 118.0(20) yes
C148 . C149 . H1491 . 120.7 no
C150 . C149 . H1491 . 121.3 no
C149 . C150 . C151 . 122.5(19) yes
C149 . C150 . H1501 . 119.3 no
C151 . C150 . H1501 . 118.1 no
C150 . C151 . C152 . 118.4(20) yes
C150 . C151 . H1511 . 119.5 no
C152 . C151 . H1511 . 122.0 no
C151 . C152 . C147 . 117.2(19) yes
C151 . C152 . H1521 . 120.9 no
C147 . C152 . H1521 . 121.9 no
C145 . C153 . C154 . 121.7(13) yes
C145 . C153 . C158 . 119.8(14) yes
C154 . C153 . C158 . 118.5(12) yes
C153 . C154 . C155 . 121.7(14) yes
C153 . C154 . H1541 . 118.0 no
C155 . C154 . H1541 . 120.3 no
C154 . C155 . C156 . 119.5(16) yes
C154 . C155 . H1551 . 119.8 no
C156 . C155 . H1551 . 120.7 no
C155 . C156 . C157 . 122.0(16) yes
C155 . C156 . H1561 . 118.2 no
C157 . C156 . H1561 . 119.8 no
C156 . C157 . C158 . 117.5(16) yes
C156 . C157 . H1571 . 120.8 no
C158 . C157 . H1571 . 121.6 no
C157 . C158 . C153 . 120.7(16) yes
C157 . C158 . H1581 . 120.1 no
C153 . C158 . H1581 . 119.1 no
Eu3 . O159 . C160 . 131.5(8) yes
O159 . C160 . C161 . 123.5(11) yes
O159 . C160 . C164 . 119.2(12) yes
C161 . C160 . C164 . 117.2(11) yes
C160 . C161 . C162 . 125.0(10) yes
C160 . C161 . H1611 . 117.2 no
C162 . C161 . H1611 . 117.8 no
C161 . C162 . O163 . 123.8(10) yes
C161 . C162 . C170 . 120.7(11) yes
O163 . C162 . C170 . 115.5(10) yes
C162 . O163 . Eu1 . 124.8(8) yes
C162 . O163 . Eu3 . 123.5(8) yes
Eu1 . O163 . Eu3 . 97.5(3) yes
C160 . C164 . C165 . 119.7(13) yes
C160 . C164 . C169 . 122.4(13) yes
C165 . C164 . C169 . 117.7(12) yes
C164 . C165 . C166 . 121.8(14) yes
C164 . C165 . H1651 . 118.6 no
C166 . C165 . H1651 . 119.6 no
C165 . C166 . C167 . 118.8(14) yes
C165 . C166 . H1661 . 121.3 no
C167 . C166 . H1661 . 119.9 no
C166 . C167 . C168 . 120.0(14) yes
C166 . C167 . H1671 . 120.7 no
C168 . C167 . H1671 . 119.3 no
C167 . C168 . C169 . 120.0(15) yes
C167 . C168 . H1681 . 120.0 no
C169 . C168 . H1681 . 119.9 no
C164 . C169 . C168 . 121.5(15) yes
C164 . C169 . H1691 . 118.8 no
C168 . C169 . H1691 . 119.7 no
C162 . C170 . C171 . 123.3(13) yes
C162 . C170 . C175 . 119.9(11) yes
C171 . C170 . C175 . 116.8(12) yes
C170 . C171 . C172 . 121.2(14) yes
C170 . C171 . H1711 . 118.7 no
C172 . C171 . H1711 . 120.1 no
C171 . C172 . C173 . 120.7(12) yes
C171 . C172 . H1721 . 119.5 no
C173 . C172 . H1721 . 119.8 no
C172 . C173 . C174 . 119.8(12) yes
C172 . C173 . H1731 . 119.4 no
C174 . C173 . H1731 . 120.7 no
C173 . C174 . C175 . 119.6(12) yes
C173 . C174 . H1741 . 120.2 no
C175 . C174 . H1741 . 120.2 no
C170 . C175 . C174 . 121.6(12) yes
C170 . C175 . H1751 . 119.3 no
C174 . C175 . H1751 . 119.0 no
Eu1 . O176 . C177 . 134.2(8) yes
O176 . C177 . C178 . 124.9(12) yes
O176 . C177 . C182 . 113.4(11) yes
C178 . C177 . C182 . 121.7(12) yes
C177 . C178 . C179 . 123.9(13) yes
C177 . C178 . H1781 . 118.2 no
C179 . C178 . H1781 . 117.8 no
C178 . C179 . O180 . 126.5(12) yes
C178 . C179 . C188 . 119.4(13) yes
O180 . C179 . C188 . 114.0(13) yes
C179 . O180 . Eu1 . 133.5(8) yes
C177 . C182 . C183 . 122.6(13) yes
C177 . C182 . C187 . 121.2(15) yes
C183 . C182 . C187 . 116.1(14) yes
C182 . C183 . C184 . 123.4(18) yes
C182 . C183 . H1821 . 118.0 no
C184 . C183 . H1821 . 118.6 no
C183 . C184 . C185 . 120.3(20) yes
C183 . C184 . H1822 . 119.7 no
C185 . C184 . H1822 . 120.0 no
C184 . C185 . C186 . 119.8(19) yes
C184 . C185 . H1823 . 119.0 no
C186 . C185 . H1823 . 121.1 no
C185 . C186 . C187 . 121(2) yes
C185 . C186 . H1824 . 118.1 no
C187 . C186 . H1824 . 121.2 no
C186 . C187 . C182 . 119.3(20) yes
C186 . C187 . H1825 . 119.3 no
C182 . C187 . H1825 . 121.4 no
C179 . C188 . C189 . 118.9(14) yes
C179 . C188 . C193 . 121.9(15) yes
C189 . C188 . C193 . 119.3(14) yes
C188 . C189 . C190 . 120.9(17) yes
C188 . C189 . H1891 . 120.4 no
C190 . C189 . H1891 . 118.8 no
C189 . C190 . C191 . 119(2) yes
C189 . C190 . H1901 . 121.5 no
C191 . C190 . H1901 . 119.4 no
C190 . C191 . C192 . 121.3(17) yes
C190 . C191 . H1911 . 120.7 no
C192 . C191 . H1911 . 118.0 no
C191 . C192 . C193 . 121.5(17) yes
C191 . C192 . H1921 . 120.9 no
C193 . C192 . H1921 . 117.7 no
C188 . C193 . C192 . 117.9(17) yes
C188 . C193 . H1931 . 119.2 no
C192 . C193 . H1931 . 122.9 no

loop_
_geom_bond_atom_site_label_1
_geom_bond_site_symmetry_1
_geom_bond_atom_site_label_2
_geom_bond_site_symmetry_2
_geom_bond_distance
_geom_bond_publ_flag
Eu1 . O1 . 2.580(8) yes
Eu1 . O12 . 2.384(8) yes
Eu1 . O14 . 2.357(8) yes
Eu1 . O142 . 2.364(9) yes
Eu1 . O146 . 2.410(8) yes
Eu1 . O163 . 2.478(9) yes
Eu1 . O176 . 2.337(8) yes
Eu1 . O180 . 2.304(8) yes
Eu2 . O1 . 2.583(8) yes
Eu2 . O11 . 2.361(9) yes
Eu2 . O13 . 2.395(8) yes
Eu2 . O21 . 2.382(9) yes
Eu2 . O25 . 2.391(8) yes
Eu2 . O55 . 2.294(8) yes
Eu2 . O59 . 2.365(8) yes
Eu2 . O73 . 2.480(8) yes
Eu3 . O1 . 2.774(8) yes
Eu3 . O13 . 2.341(8) yes
Eu3 . O14 . 2.343(8) yes
Eu3 . O25 . 2.451(8) yes
Eu3 . O38 . 2.340(9) yes
Eu3 . O42 . 2.318(10) yes
Eu3 . O159 . 2.401(9) yes
Eu3 . O163 . 2.381(9) yes
Eu4 . O1 . 2.538(8) yes
Eu4 . O11 . 2.397(8) yes
Eu4 . O12 . 2.337(8) yes
Eu4 . O73 . 2.425(8) yes
Eu4 . O77 . 2.348(8) yes
Eu4 . O91 . 2.323(9) yes
Eu4 . O95 . 2.325(8) yes
Eu4 . O146 . 2.508(8) yes
Eu5 . O11 . 2.446(8) yes
Eu5 . O12 . 2.456(8) yes
Eu5 . O13 . 2.418(9) yes
Eu5 . O14 . 2.476(7) yes
Eu5 . O108 . 2.378(8) yes
Eu5 . O112 . 2.343(9) yes
Eu5 . O125 . 2.344(9) yes
Eu5 . O129 . 2.397(8) yes
O1 . H11 . 1.012 no
O11 . H111 . 1.005 no
O12 . H121 . 1.011 no
O13 . H131 . 1.012 no
O14 . H141 . 1.010 no
O21 . C22 . 1.251(16) yes
C22 . C23 . 1.444(18) yes
C22 . C26 . 1.470(18) yes
C23 . C24 . 1.369(18) yes
C23 . H231 . 1.011 no
C24 . O25 . 1.361(16) yes
C24 . C32 . 1.465(18) yes
C26 . C27 . 1.381(18) yes
C26 . C31 . 1.387(19) yes
C27 . C28 . 1.38(2) yes
C27 . H271 . 1.017 no
C28 . C29 . 1.39(2) yes
C28 . H281 . 1.017 no
C29 . C30 . 1.38(2) yes
C29 . H291 . 1.010 no
C30 . C31 . 1.404(19) yes
C30 . H301 . 1.030 no
C31 . H311 . 1.027 no
C32 . C33 . 1.351(18) yes
C32 . C37 . 1.421(19) yes
C33 . C34 . 1.395(18) yes
C33 . H331 . 1.019 no
C34 . C35 . 1.39(2) yes
C34 . H341 . 1.030 no
C35 . C36 . 1.37(2) yes
C35 . H351 . 1.004 no
C36 . C37 . 1.390(18) yes
C36 . H361 . 1.017 no
C37 . H371 . 1.023 no
O38 . C39 . 1.258(16) yes
C39 . C40 . 1.387(19) yes
C39 . C43 . 1.53(2) yes
C40 . C41 . 1.390(19) yes
C40 . H401 . 1.021 no
C41 . O42 . 1.304(16) yes
C41 . C49 . 1.490(18) yes
C43 . C44 . 1.35(2) yes
C43 . C48 . 1.39(2) yes
C44 . C45 . 1.36(2) yes
C44 . H441 . 1.027 no
C45 . C46 . 1.37(3) yes
C45 . H451 . 1.027 no
C46 . C47 . 1.35(3) yes
C46 . H461 . 1.007 no
C47 . C48 . 1.43(2) yes
C47 . H471 . 1.023 no
C48 . H481 . 1.007 no
C49 . C50 . 1.41(2) yes
C49 . C54 . 1.38(2) yes
C50 . C51 . 1.38(2) yes
C50 . H501 . 1.011 no
C51 . C52 . 1.33(3) yes
C51 . H511 . 1.019 no
C52 . C53 . 1.35(3) yes
C52 . H521 . 1.004 no
C53 . C54 . 1.38(2) yes
C53 . H531 . 1.009 no
C54 . H541 . 1.025 no
O55 . C56 . 1.298(16) yes
C56 . C57 . 1.403(19) yes
C56 . C66 . 1.492(18) yes
C57 . C58 . 1.404(18) yes
C57 . H571 . 1.020 no
C58 . O59 . 1.274(15) yes
C58 . C60 . 1.496(19) yes
C60 . C61 . 1.376(19) yes
C60 . C65 . 1.402(18) yes
C61 . C62 . 1.38(2) yes
C61 . H611 . 1.024 no
C62 . C63 . 1.38(2) yes
C62 . H621 . 1.018 no
C63 . C64 . 1.38(2) yes
C63 . H631 . 1.041 no
C64 . C65 . 1.378(19) yes
C64 . H641 . 1.024 no
C65 . H651 . 1.024 no
C66 . C67 . 1.37(2) yes
C66 . C72 . 1.39(2) yes
C67 . C68 . 1.39(2) yes
C67 . H671 . 1.023 no
C68 . C69 . 1.38(2) yes
C68 . H681 . 1.025 no
C69 . C70 . 1.39(3) yes
C69 . H691 . 1.021 no
C70 . C72 . 1.37(2) yes
C70 . H701 . 1.037 no
C72 . H721 . 1.030 no
O73 . C74 . 1.302(14) yes
C74 . C75 . 1.385(19) yes
C74 . C78 . 1.50(2) yes
C75 . C76 . 1.465(19) yes
C75 . H751 . 1.012 no
C76 . O77 . 1.242(14) yes
C76 . C85 . 1.491(17) yes
C78 . C79 . 1.39(2) yes
C78 . C84 . 1.370(19) yes
C79 . C80 . 1.41(2) yes
C79 . H791 . 1.019 no
C80 . C82 . 1.36(2) yes
C80 . H801 . 1.008 no
C82 . C83 . 1.36(2) yes
C82 . H821 . 1.033 no
C83 . C84 . 1.43(2) yes
C83 . H831 . 1.000 no
C84 . H841 . 1.013 no
C85 . C86 . 1.366(19) yes
C85 . C90 . 1.39(2) yes
C86 . C87 . 1.38(2) yes
C86 . H861 . 1.013 no
C87 . C88 . 1.36(2) yes
C87 . H871 . 1.015 no
C88 . C89 . 1.36(2) yes
C88 . H881 . 1.017 no
C89 . C90 . 1.39(2) yes
C89 . H891 . 1.032 no
C90 . H901 . 1.008 no
O91 . C92 . 1.240(16) yes
C92 . C93 . 1.45(2) yes
C92 . C102 . 1.49(2) yes
C93 . C94 . 1.39(2) yes
C93 . H931 . 1.023 no
C94 . O95 . 1.281(16) yes
C94 . C96 . 1.512(18) yes
C96 . C97 . 1.39(2) yes
C96 . C101 . 1.41(2) yes
C97 . C98 . 1.37(2) yes
C97 . H971 . 1.029 no
C98 . C99 . 1.39(3) yes
C98 . H981 . 1.038 no
C99 . C100 . 1.36(3) yes
C99 . H991 . 1.023 no
C100 . C101 . 1.37(2) yes
C100 . H1001 . 1.030 no
C101 . H1011 . 1.023 no
C102 . C103 . 1.39(2) yes
C102 . C107 . 1.40(2) yes
C103 . C104 . 1.41(2) yes
C103 . H1031 . 1.024 no
C104 . C105 . 1.35(2) yes
C104 . H1041 . 1.026 no
C105 . C106 . 1.37(2) yes
C105 . H1051 . 1.031 no
C106 . C107 . 1.40(2) yes
C106 . H1061 . 1.036 no
C107 . H1071 . 1.013 no
O108 . C109 . 1.273(14) yes
C109 . C110 . 1.40(2) yes
C109 . C113 . 1.508(19) yes
C110 . C111 . 1.40(2) yes
C110 . H1101 . 1.006 no
C111 . O112 . 1.279(15) yes
C111 . C119 . 1.488(19) yes
C113 . C114 . 1.37(2) yes
C113 . C118 . 1.393(18) yes
C114 . C115 . 1.43(2) yes
C114 . H1141 . 1.013 no
C115 . C116 . 1.38(2) yes
C115 . H1151 . 1.024 no
C116 . C117 . 1.37(2) yes
C116 . H1161 . 1.023 no
C117 . C118 . 1.37(2) yes
C117 . H1171 . 1.017 no
C118 . H1181 . 1.015 no
C119 . C120 . 1.365(19) yes
C119 . C124 . 1.37(2) yes
C120 . C121 . 1.36(2) yes
C120 . H1201 . 1.022 no
C121 . C122 . 1.37(2) yes
C121 . H1211 . 1.023 no
C122 . C123 . 1.37(3) yes
C122 . H1221 . 1.021 no
C123 . C124 . 1.41(2) yes
C123 . H1231 . 1.032 no
C124 . H1241 . 1.018 no
O125 . C126 . 1.283(14) yes
C126 . C127 . 1.421(19) yes
C126 . C130 . 1.469(19) yes
C127 . C128 . 1.417(18) yes
C127 . H1271 . 1.018 no
C128 . O129 . 1.265(15) yes
C128 . C136 . 1.505(18) yes
C130 . C131 . 1.371(18) yes
C130 . C135 . 1.395(19) yes
C131 . C132 . 1.363(19) yes
C131 . H1311 . 1.020 no
C132 . C133 . 1.39(2) yes
C132 . H1321 . 1.013 no
C133 . C134 . 1.41(2) yes
C133 . H1331 . 1.019 no
C134 . C135 . 1.38(2) yes
C134 . H1341 . 1.027 no
C135 . H1351 . 1.021 no
C136 . C137 . 1.34(2) yes
C136 . C141 . 1.38(2) yes
C137 . C138 . 1.42(2) yes
C137 . H1371 . 1.027 no
C138 . C139 . 1.36(2) yes
C138 . H1381 . 1.026 no
C139 . C140 . 1.33(2) yes
C139 . H1391 . 1.006 no
C140 . C141 . 1.37(2) yes
C140 . H1401 . 1.004 no
C141 . H1411 . 1.030 no
O142 . C143 . 1.251(15) yes
C143 . C144 . 1.446(18) yes
C143 . C147 . 1.50(2) yes
C144 . C145 . 1.377(18) yes
C144 . H1441 . 1.017 no
C145 . O146 . 1.329(15) yes
C145 . C153 . 1.465(17) yes
C147 . C148 . 1.36(2) yes
C147 . C152 . 1.38(2) yes
C148 . C149 . 1.34(2) yes
C148 . H1481 . 1.044 no
C149 . C150 . 1.39(3) yes
C149 . H1491 . 1.040 no
C150 . C151 . 1.35(3) yes
C150 . H1501 . 1.019 no
C151 . C152 . 1.45(3) yes
C151 . H1511 . 1.027 no
C152 . H1521 . 1.019 no
C153 . C154 . 1.38(2) yes
C153 . C158 . 1.40(2) yes
C154 . C155 . 1.381(19) yes
C154 . H1541 . 1.022 no
C155 . C156 . 1.38(2) yes
C155 . H1551 . 1.035 no
C156 . C157 . 1.37(3) yes
C156 . H1561 . 1.019 no
C157 . C158 . 1.44(2) yes
C157 . H1571 . 1.022 no
C158 . H1581 . 1.021 no
O159 . C160 . 1.244(14) yes
C160 . C161 . 1.474(18) yes
C160 . C164 . 1.478(17) yes
C161 . C162 . 1.332(16) yes
C161 . H1611 . 1.003 no
C162 . O163 . 1.330(14) yes
C162 . C170 . 1.480(17) yes
C164 . C165 . 1.405(19) yes
C164 . C169 . 1.397(19) yes
C165 . C166 . 1.374(19) yes
C165 . H1651 . 1.021 no
C166 . C167 . 1.40(2) yes
C166 . H1661 . 1.012 no
C167 . C168 . 1.40(2) yes
C167 . H1671 . 1.011 no
C168 . C169 . 1.366(19) yes
C168 . H1681 . 1.031 no
C169 . H1691 . 1.019 no
C170 . C171 . 1.409(18) yes
C170 . C175 . 1.396(18) yes
C171 . C172 . 1.365(19) yes
C171 . H1711 . 1.020 no
C172 . C173 . 1.37(2) yes
C172 . H1721 . 1.014 no
C173 . C174 . 1.381(18) yes
C173 . H1731 . 1.012 no
C174 . C175 . 1.381(17) yes
C174 . H1741 . 1.016 no
C175 . H1751 . 1.009 no
O176 . C177 . 1.290(15) yes
C177 . C178 . 1.385(18) yes
C177 . C182 . 1.509(18) yes
C178 . C179 . 1.381(19) yes
C178 . H1781 . 1.019 no
C179 . O180 . 1.291(16) yes
C179 . C188 . 1.536(18) yes
C182 . C183 . 1.34(2) yes
C182 . C187 . 1.41(2) yes
C183 . C184 . 1.36(2) yes
C183 . H1821 . 1.011 no
C184 . C185 . 1.35(3) yes
C184 . H1822 . 0.997 no
C185 . C186 . 1.32(3) yes
C185 . H1823 . 1.007 no
C186 . C187 . 1.41(3) yes
C186 . H1824 . 0.998 no
C187 . H1825 . 0.999 no
C188 . C189 . 1.39(2) yes
C188 . C193 . 1.41(2) yes
C189 . C190 . 1.39(2) yes
C189 . H1891 . 1.029 no
C190 . C191 . 1.36(3) yes
C190 . H1901 . 1.041 no
C191 . C192 . 1.36(3) yes
C191 . H1911 . 1.016 no
C192 . C193 . 1.39(2) yes
C192 . H1921 . 1.032 no
C193 . H1931 . 1.034 no

loop_
_geom_hbond_atom_site_label_D
_geom_hbond_site_symmetry_D
_geom_hbond_atom_site_label_H
_geom_hbond_site_symmetry_H
_geom_hbond_atom_site_label_A
_geom_hbond_site_symmetry_A
_geom_hbond_angle_DHA
_geom_hbond_distance_DH
_geom_hbond_distance_HA
_geom_hbond_distance_DA
_geom_hbond_publ_flag
C191 . H1911 . O125 3_655 151 1.02 2.49 3.42(2) yes
O14 . H141 . C127 . 132 1.01 2.59 3.35(2) yes
